data_4106825
loop_
_publ_author_name
'Tetsuro Murahashi'
'Kohei Takase'
'Masa-aki Oka'
'Sensuke Ogoshi'

_publ_section_title
;
 Oxidative Dinuclear Addition of a PdI-PdI Moiety to Arenes: Generation of
 \m-\h3:\h3-Arene-PdII2 Species
;
_journal_name_full 'Journal of the American Chemical Society'
_journal_page_first 14908
_journal_page_last 14911
_journal_paper_doi 10.1021/ja206076u
_journal_volume 133
_journal_year 2011
_chemical_formula_moiety 'C32.50 H32.50 B2 F8 N4.50 O Pd2'
_chemical_formula_sum 'C32.5 H32.5 B2 F8 N4.5 O Pd2'
_chemical_formula_weight 888.55
_space_group_IT_number 2
_symmetry_cell_setting triclinic
_symmetry_Int_Tables_number 2
_symmetry_space_group_name_Hall '-P 1'
_symmetry_space_group_name_H-M 'P -1'
_atom_sites_solution_hydrogens geom
_atom_sites_solution_primary direct
_atom_sites_solution_secondary difmap
_cell_angle_alpha 89.2379(18)
_cell_angle_beta 81.8766(19)
_cell_angle_gamma 78.1690(19)
_cell_formula_units_Z 4
_cell_length_a 10.2184(7)
_cell_length_b 13.8764(10)
_cell_length_c 25.8461(18)
_cell_measurement_reflns_used 22251
_cell_measurement_temperature 123
_cell_measurement_theta_max 27.47
_cell_measurement_theta_min 3.00
_cell_volume 3550.5(4)
_computing_cell_refinement 'RAPID AUTO'
_computing_data_collection 'RAPID AUTO (Rigaku, ????)'
_computing_data_reduction 'RAPID AUTO'
_computing_molecular_graphics 'CrystalStructure 4.0'
_computing_publication_material 'CrystalStructure 4.0 (Rigaku, 2010)'
_computing_structure_refinement 'CRYSTALS (Carruthers, et al., 1999)'
_computing_structure_solution 'DIRDIF99-PATTY (Gould, et al., 1999)'
_diffrn_ambient_temperature 123
_diffrn_detector_area_resol_mean 10.000
_diffrn_measured_fraction_theta_full 0.993
_diffrn_measured_fraction_theta_max 0.993
_diffrn_measurement_device_type 'Rigaku R-AXIS RAPID'
_diffrn_measurement_method \w
_diffrn_radiation_type 'Mo K\a'
_diffrn_radiation_wavelength 0.71075
_diffrn_reflns_av_R_equivalents 0.1161
_diffrn_reflns_limit_h_max 12
_diffrn_reflns_limit_h_min -13
_diffrn_reflns_limit_k_max 18
_diffrn_reflns_limit_k_min -18
_diffrn_reflns_limit_l_max 33
_diffrn_reflns_limit_l_min -33
_diffrn_reflns_number 53334
_diffrn_reflns_theta_full 27.49
_diffrn_reflns_theta_max 27.49
_diffrn_standards_number 0
_exptl_absorpt_coefficient_mu 1.089
_exptl_absorpt_correction_T_max 0.897
_exptl_absorpt_correction_T_min 0.468
_exptl_absorpt_correction_type multi-scan
_exptl_absorpt_process_details 'ABSCOR (Rigaku, 1995)'
_exptl_crystal_colour unknown
_exptl_crystal_density_diffrn 1.662
_exptl_crystal_description platelet
_exptl_crystal_F_000 1764.00
_exptl_crystal_size_max 0.200
_exptl_crystal_size_mid 0.200
_exptl_crystal_size_min 0.100
_refine_diff_density_max 1.700
_refine_diff_density_min -1.080
_refine_ls_extinction_method none
_refine_ls_goodness_of_fit_ref 1.111
_refine_ls_hydrogen_treatment constr
_refine_ls_number_parameters 954
_refine_ls_number_reflns 6089
_refine_ls_R_factor_gt 0.0599
_refine_ls_shift/su_max 0.057
_refine_ls_structure_factor_coef F
_refine_ls_weighting_details
;
    Chebychev polynomial with 3 parameters (Carruthers & Watkin, 1979)
    6.5805    0.6492    4.7262
;
_refine_ls_weighting_scheme calc
_refine_ls_wR_factor_ref 0.0704
_reflns_number_gt 6089
_reflns_number_total 16181
_reflns_threshold_expression F>3.0\s(F)
_cod_data_source_file ja206076u_si_004.cif
_cod_data_source_block takase3
_cod_original_cell_volume 3550.5(5)
_cod_original_formula_sum 'C32.50 H32.50 B2 F8 N4.50 O Pd2'
_cod_database_code 4106825

loop_
_symmetry_equiv_pos_site_id
_symmetry_equiv_pos_as_xyz
1 +X,+Y,+Z
2 -X,-Y,-Z

loop_
_atom_site_label
_atom_site_type_symbol
_atom_site_fract_x
_atom_site_fract_y
_atom_site_fract_z
_atom_site_U_iso_or_equiv
_atom_site_adp_type
_atom_site_occupancy
_atom_site_symmetry_multiplicity
_atom_site_calc_flag
_atom_site_refinement_flags
Pd1 Pd -0.20185(8) 0.14199(6) 0.37386(3) 0.0366(3) Uani 1.0 2 d .
Pd2 Pd 0.10491(8) 0.16568(6) 0.39050(3) 0.0372(3) Uani 1.0 2 d .
Pd3 Pd -0.33665(8) -0.37675(6) 0.12241(3) 0.0389(3) Uani 1.0 2 d .
Pd4 Pd -0.03679(8) -0.34531(6) 0.13525(3) 0.0390(3) Uani 1.0 2 d .
F1 F 0.611(3) 0.1305(19) 0.0946(10) 0.095(8) Uiso 0.4000 2 d .
F2 F 0.558(3) 0.154(2) 0.0798(10) 0.099(8) Uiso 0.4000 2 d .
F3 F 0.7442(17) 0.2149(14) 0.0847(7) 0.067(5) Uiso 0.5000 2 d .
F4 F 0.5286(18) 0.3146(14) 0.0892(7) 0.089(5) Uiso 0.5000 2 d .
F5 F 0.323(4) 0.487(3) 0.2483(12) 0.111(11) Uiso 0.4000 2 d .
F6 F 0.424(5) 0.414(3) 0.3068(18) 0.217(16) Uiso 0.5000 2 d .
F7 F 0.294(3) 0.5548(16) 0.3363(8) 0.078(6) Uiso 0.4000 2 d .
F8 F 0.170(2) 0.4602(16) 0.3171(7) 0.061(6) Uiso 0.4000 2 d .
F9 F 0.2845(9) 0.2181(6) 0.5480(4) 0.090(3) Uani 1.0 2 d .
F10 F 0.1747(8) 0.3731(6) 0.5637(3) 0.079(3) Uani 1.0 2 d .
F11 F 0.3682(8) 0.3187(8) 0.5966(3) 0.094(3) Uani 1.0 2 d .
F12 F 0.3733(8) 0.3441(6) 0.5114(3) 0.075(3) Uani 1.0 2 d .
F13 F 0.7952(10) -0.0950(7) 0.8582(4) 0.043(3) Uani 0.6000 2 d .
F14 F 0.8983(9) 0.0339(8) 0.8675(4) 0.040(3) Uani 0.6000 2 d .
F15 F 0.6687(12) 0.0559(10) 0.8773(6) 0.056(4) Uani 0.6000 2 d .
F16 F 0.7820(8) -0.0207(7) 0.9406(3) 0.091(3) Uani 1.0 2 d .
F17 F 0.554(3) 0.259(2) 0.0449(11) 0.118(8) Uiso 0.4000 2 d .
F18 F 0.476(5) 0.271(3) 0.1181(16) 0.183(14) Uiso 0.4000 2 d .
F19 F 0.694(4) -0.068(3) 0.8910(12) 0.134(10) Uiso 0.4000 2 d .
F20 F 0.897(4) -0.028(3) 0.8710(12) 0.123(11) Uiso 0.4000 2 d .
F21 F 0.709(3) 0.084(2) 0.8779(11) 0.085(10) Uiso 0.4000 2 d .
F22 F 0.240(3) 0.5746(18) 0.3083(10) 0.103(7) Uiso 0.4000 2 d .
F23 F 0.595(2) 0.2018(17) 0.1556(8) 0.107(6) Uiso 0.5000 2 d .
F24 F 0.381(3) 0.491(3) 0.3405(12) 0.122(9) Uiso 0.4000 2 d .
F25 F 0.376(3) 0.478(2) 0.2584(11) 0.121(10) Uiso 0.5000 2 d .
F26 F 0.713(3) 0.257(2) 0.0901(10) 0.120(9) Uiso 0.5000 2 d .
F28 F 0.217(3) 0.4221(18) 0.3089(9) 0.112(8) Uiso 0.5000 2 d .
F29 F 0.582(4) 0.277(3) 0.1465(15) 0.169(13) Uiso 0.4000 2 d .
F32 F 0.366(4) 0.402(3) 0.3409(13) 0.169(11) Uiso 0.5000 2 d .
O1 O 0.3823(15) 0.1216(9) 0.7499(5) 0.116(5) Uani 1.0 2 d .
O2 O 0.2537(13) 0.0428(11) 0.7963(6) 0.124(6) Uani 1.0 2 d .
N1 N -0.3001(10) 0.2867(8) 0.3939(4) 0.047(3) Uani 1.0 2 d .
N2 N -0.1773(10) 0.1553(7) 0.2926(4) 0.050(3) Uani 1.0 2 d .
N3 N 0.1709(10) 0.1928(7) 0.3124(4) 0.053(3) Uani 1.0 2 d .
N4 N 0.0839(9) 0.3131(8) 0.4132(4) 0.046(3) Uani 1.0 2 d .
N5 N -0.4154(9) -0.3421(7) 0.2004(4) 0.044(3) Uani 1.0 2 d .
N6 N -0.3982(9) -0.2415(9) 0.0917(4) 0.055(3) Uani 1.0 2 d .
N7 N -0.0734(10) -0.1999(8) 0.1093(4) 0.050(3) Uani 1.0 2 d .
N8 N -0.0693(9) -0.3168(6) 0.2161(4) 0.045(3) Uani 1.0 2 d .
N9 N 0.3614(14) 0.0678(9) 0.7863(5) 0.073(5) Uani 1.0 2 d .
C1 C -0.2847(12) 0.2607(9) 0.5675(4) 0.048(4) Uani 1.0 2 d .
C2 C -0.3016(10) 0.2029(8) 0.5267(4) 0.038(3) Uani 1.0 2 d .
C3 C -0.1928(10) 0.1509(8) 0.4942(4) 0.036(3) Uani 1.0 2 d .
C4 C -0.2094(10) 0.0854(7) 0.4519(4) 0.036(3) Uani 1.0 2 d .
C5 C -0.0959(10) 0.0302(8) 0.4199(4) 0.039(3) Uani 1.0 2 d .
C6 C -0.1167(10) -0.0134(7) 0.3736(4) 0.036(3) Uani 1.0 2 d .
C7 C -0.0046(11) -0.0503(7) 0.3334(4) 0.037(3) Uani 1.0 2 d .
C8 C -0.0250(11) -0.0922(7) 0.2866(4) 0.041(3) Uani 1.0 2 d .
C9 C 0.0783(12) -0.1220(9) 0.2484(5) 0.054(4) Uani 1.0 2 d .
C10 C 0.2083(14) -0.1148(9) 0.2549(5) 0.059(4) Uani 1.0 2 d .
C11 C 0.2328(11) -0.0737(8) 0.2999(5) 0.049(4) Uani 1.0 2 d .
C12 C 0.1270(10) -0.0405(7) 0.3394(4) 0.038(3) Uani 1.0 2 d .
C13 C 0.1477(11) 0.0063(8) 0.3873(4) 0.040(3) Uani 1.0 2 d .
C14 C 0.0386(10) 0.0417(7) 0.4275(4) 0.036(3) Uani 1.0 2 d .
C15 C 0.0560(11) 0.1053(7) 0.4668(4) 0.040(3) Uani 1.0 2 d .
C16 C -0.0596(10) 0.1567(8) 0.5012(4) 0.036(3) Uani 1.0 2 d .
C17 C -0.0423(12) 0.2145(8) 0.5429(4) 0.047(4) Uani 1.0 2 d .
C18 C -0.1538(12) 0.2662(8) 0.5759(4) 0.047(4) Uani 1.0 2 d .
C19 C -0.3606(12) 0.3595(10) 0.4085(4) 0.049(4) Uani 1.0 2 d .
C20 C -0.4427(16) 0.4558(10) 0.4274(5) 0.077(5) Uani 1.0 2 d .
C21 C -0.1530(13) 0.1572(9) 0.2482(5) 0.056(4) Uani 1.0 2 d .
C22 C -0.1209(19) 0.1599(10) 0.1924(5) 0.098(6) Uani 1.0 2 d .
C23 C 0.2193(16) 0.2128(11) 0.2728(6) 0.077(5) Uani 1.0 2 d .
C24 C 0.2907(19) 0.2371(13) 0.2210(7) 0.112(7) Uani 1.0 2 d .
C25 C 0.0998(12) 0.3868(9) 0.4255(4) 0.046(4) Uani 1.0 2 d .
C26 C 0.1219(14) 0.4810(9) 0.4406(5) 0.063(4) Uani 1.0 2 d .
C27 C -0.2379(19) -0.6057(10) 0.2684(6) 0.082(6) Uani 1.0 2 d .
C28 C -0.2851(15) -0.5877(9) 0.2218(5) 0.063(4) Uani 1.0 2 d .
C29 C -0.2029(13) -0.5549(7) 0.1803(5) 0.049(4) Uani 1.0 2 d .
C30 C -0.2571(11) -0.5317(7) 0.1316(4) 0.040(3) Uani 1.0 2 d .
C31 C -0.1774(10) -0.4927(8) 0.0901(4) 0.036(3) Uani 1.0 2 d .
C32 C -0.2431(10) -0.4462(8) 0.0481(4) 0.036(3) Uani 1.0 2 d .
C33 C -0.1767(10) -0.3864(7) 0.0111(4) 0.038(3) Uani 1.0 2 d .
C34 C -0.2405(11) -0.3399(8) -0.0293(4) 0.049(4) Uani 1.0 2 d .
C35 C -0.1796(14) -0.2813(8) -0.0641(5) 0.055(4) Uani 1.0 2 d .
C36 C -0.0499(15) -0.2701(8) -0.0594(5) 0.057(4) Uani 1.0 2 d .
C37 C 0.0182(12) -0.3142(7) -0.0192(4) 0.045(3) Uani 1.0 2 d .
C38 C -0.0479(10) -0.3735(7) 0.0163(4) 0.036(3) Uani 1.0 2 d .
C39 C 0.0212(9) -0.4185(7) 0.0594(4) 0.032(3) Uani 1.0 2 d .
C40 C -0.0413(9) -0.4786(7) 0.0955(4) 0.033(3) Uani 1.0 2 d .
C41 C 0.0093(11) -0.5051(8) 0.1427(4) 0.039(3) Uani 1.0 2 d .
C42 C -0.0715(13) -0.5441(8) 0.1854(4) 0.052(4) Uani 1.0 2 d .
C43 C -0.0195(15) -0.5686(9) 0.2327(5) 0.062(4) Uani 1.0 2 d .
C44 C -0.1055(19) -0.5990(9) 0.2753(5) 0.074(5) Uani 1.0 2 d .
C45 C -0.4540(11) -0.3301(8) 0.2438(5) 0.044(4) Uani 1.0 2 d .
C46 C -0.5005(14) -0.3144(11) 0.2985(4) 0.065(5) Uani 1.0 2 d .
C47 C -0.4230(12) -0.1786(11) 0.0629(6) 0.064(5) Uani 1.0 2 d .
C48 C -0.4552(14) -0.1005(11) 0.0260(6) 0.088(5) Uani 1.0 2 d .
C49 C -0.0911(12) -0.1271(10) 0.0882(5) 0.049(4) Uani 1.0 2 d .
C50 C -0.1161(16) -0.0322(10) 0.0625(5) 0.071(5) Uani 1.0 2 d .
C51 C -0.0747(12) -0.3249(9) 0.2601(4) 0.049(4) Uani 1.0 2 d .
C52 C -0.0816(16) -0.3330(11) 0.3160(5) 0.077(5) Uani 1.0 2 d .
C53 C 0.5051(13) 0.0143(12) 0.5836(8) 0.073(6) Uani 1.0 2 d .
C54 C 0.5627(12) -0.0708(14) 0.5570(6) 0.075(5) Uani 1.0 2 d .
C55 C 0.5794(12) -0.1605(11) 0.5813(7) 0.071(5) Uani 1.0 2 d .
C56 C 0.5388(13) -0.1630(11) 0.6346(6) 0.066(5) Uani 1.0 2 d .
C57 C 0.4838(14) -0.0782(12) 0.6617(6) 0.072(5) Uani 1.0 2 d .
C58 C 0.4676(13) 0.0109(13) 0.6365(7) 0.078(6) Uani 1.0 2 d .
C59 C 0.4677(16) 0.0278(14) 0.8194(6) 0.099(7) Uani 1.0 2 d .
C60 C 0.7476(17) 0.2731(14) 0.8790(7) 0.025(4) Uiso 0.5500 2 d .
C61 C 0.7092(17) 0.2776(14) 0.9354(7) 0.026(4) Uiso 0.5500 2 d .
C62 C 0.6449(19) 0.3600(17) 0.9605(8) 0.034(5) Uiso 0.5500 2 d .
C63 C 0.6072(16) 0.4485(19) 0.9313(9) 0.021(4) Uiso 0.5500 2 d .
C64 C 0.644(2) 0.4444(16) 0.8748(9) 0.038(5) Uiso 0.5500 2 d .
C65 C 0.709(2) 0.366(2) 0.8492(11) 0.030(5) Uiso 0.5500 2 d .
C66 C 0.717(3) 0.320(3) 0.8658(12) 0.040(6) Uiso 0.4500 2 d .
C67 C 0.692(4) 0.315(3) 0.9175(15) 0.074(10) Uiso 0.4500 2 d .
C68 C 0.622(3) 0.407(3) 0.9451(10) 0.025(6) Uiso 0.4500 2 d .
C69 C 0.606(3) 0.479(3) 0.9093(15) 0.056(9) Uiso 0.4500 2 d .
C70 C 0.635(4) 0.487(4) 0.8587(17) 0.092(12) Uiso 0.4500 2 d .
C71 C 0.700(5) 0.388(4) 0.831(3) 0.12(2) Uiso 0.4500 2 d .
B1 B 0.6022(18) 0.2270(13) 0.0972(7) 0.069(5) Uiso 1.0 2 d .
B2 B 0.3041(18) 0.4793(14) 0.3047(7) 0.070(5) Uiso 1.0 2 d .
B3 B 0.2962(13) 0.3150(11) 0.5560(5) 0.047(4) Uani 1.0 2 d .
B4 B 0.7827(12) -0.0074(10) 0.8897(6) 0.046(4) Uani 1.0 2 d .
H1 H -0.3590 0.2973 0.5887 0.0549 Uiso 1.0 2 calc R
H2 H -0.3882 0.1979 0.5215 0.0462 Uiso 1.0 2 calc R
H3 H 0.0443 0.2183 0.5487 0.0577 Uiso 1.0 2 calc R
H4 H -0.1410 0.3028 0.6040 0.0565 Uiso 1.0 2 calc R
H5 H -0.2959 0.0804 0.4466 0.0465 Uiso 1.0 2 calc R
H6 H -0.2034 -0.0189 0.3689 0.0445 Uiso 1.0 2 calc R
H7 H -0.1118 -0.0986 0.2824 0.0488 Uiso 1.0 2 calc R
H8 H 0.0629 -0.1489 0.2176 0.0656 Uiso 1.0 2 calc R
H9 H 0.2800 -0.1367 0.2286 0.0703 Uiso 1.0 2 calc R
H10 H 0.3201 -0.0692 0.3043 0.0575 Uiso 1.0 2 calc R
H11 H 0.2340 0.0142 0.3913 0.0479 Uiso 1.0 2 calc R
H12 H 0.1423 0.1130 0.4710 0.0486 Uiso 1.0 2 calc R
H13 H -0.2953 -0.6229 0.2966 0.0899 Uiso 1.0 2 calc R
H14 H -0.3711 -0.5956 0.2174 0.0715 Uiso 1.0 2 calc R
H15 H -0.3434 -0.5402 0.1281 0.0458 Uiso 1.0 2 calc R
H16 H -0.3311 -0.4522 0.0458 0.0438 Uiso 1.0 2 calc R
H17 H -0.3265 -0.3489 -0.0328 0.0549 Uiso 1.0 2 calc R
H18 H -0.2236 -0.2495 -0.0907 0.0662 Uiso 1.0 2 calc R
H19 H -0.0074 -0.2317 -0.0834 0.0664 Uiso 1.0 2 calc R
H20 H 0.1047 -0.3055 -0.0163 0.0512 Uiso 1.0 2 calc R
H21 H 0.1058 -0.4071 0.0634 0.0379 Uiso 1.0 2 calc R
H22 H 0.0962 -0.4982 0.1464 0.0473 Uiso 1.0 2 calc R
H23 H 0.0674 -0.5630 0.2371 0.0738 Uiso 1.0 2 calc R
H24 H -0.0760 -0.6165 0.3072 0.0818 Uiso 1.0 2 calc R
H25 H -0.5265 0.4466 0.4467 0.0888 Uiso 1.0 2 calc R
H26 H -0.3958 0.4879 0.4493 0.0888 Uiso 1.0 2 calc R
H27 H -0.4607 0.4958 0.3976 0.0889 Uiso 1.0 2 calc R
H28 H -0.1779 0.1245 0.1772 0.1084 Uiso 1.0 2 calc R
H29 H -0.1369 0.2268 0.1807 0.1084 Uiso 1.0 2 calc R
H30 H -0.0280 0.1293 0.1817 0.1084 Uiso 1.0 2 calc R
H31 H 0.3778 0.1944 0.2129 0.1305 Uiso 1.0 2 calc R
H32 H 0.2358 0.2294 0.1948 0.1304 Uiso 1.0 2 calc R
H33 H 0.3013 0.3042 0.2220 0.1305 Uiso 1.0 2 calc R
H34 H 0.2001 0.4950 0.4189 0.0736 Uiso 1.0 2 calc R
H35 H 0.0448 0.5318 0.4366 0.0736 Uiso 1.0 2 calc R
H36 H 0.1369 0.4786 0.4764 0.0736 Uiso 1.0 2 calc R
H37 H -0.4308 -0.2965 0.3154 0.0788 Uiso 1.0 2 calc R
H38 H -0.5803 -0.2632 0.3044 0.0788 Uiso 1.0 2 calc R
H39 H -0.5206 -0.3748 0.3126 0.0788 Uiso 1.0 2 calc R
H40 H -0.5354 -0.1066 0.0121 0.0998 Uiso 1.0 2 calc R
H41 H -0.4698 -0.0377 0.0435 0.0998 Uiso 1.0 2 calc R
H42 H -0.3815 -0.1054 -0.0020 0.0998 Uiso 1.0 2 calc R
H43 H -0.1953 0.0093 0.0810 0.0920 Uiso 1.0 2 calc R
H44 H -0.0402 -0.0012 0.0623 0.0920 Uiso 1.0 2 calc R
H45 H -0.1301 -0.0422 0.0272 0.0920 Uiso 1.0 2 calc R
H46 H -0.0866 -0.2694 0.3313 0.0937 Uiso 1.0 2 calc R
H47 H -0.1599 -0.3579 0.3301 0.0937 Uiso 1.0 2 calc R
H48 H -0.0018 -0.3773 0.3238 0.0937 Uiso 1.0 2 calc R
H49 H 0.4978 0.0795 0.8357 0.1237 Uiso 1.0 2 calc R
H50 H 0.4296 -0.0116 0.8459 0.1237 Uiso 1.0 2 calc R
H51 H 0.5430 -0.0127 0.7981 0.1237 Uiso 1.0 2 calc R
H52 H 0.4928 0.0737 0.5660 0.0908 Uiso 1.0 2 calc R
H53 H 0.5936 -0.0684 0.5215 0.0902 Uiso 1.0 2 calc R
H54 H 0.6154 -0.2184 0.5622 0.0868 Uiso 1.0 2 calc R
H55 H 0.5506 -0.2226 0.6520 0.0814 Uiso 1.0 2 calc R
H56 H 0.4589 -0.0804 0.6976 0.0879 Uiso 1.0 2 calc R
H57 H 0.4266 0.0684 0.6553 0.0960 Uiso 1.0 2 calc R

loop_
_atom_site_aniso_label
_atom_site_aniso_U_11
_atom_site_aniso_U_22
_atom_site_aniso_U_33
_atom_site_aniso_U_12
_atom_site_aniso_U_13
_atom_site_aniso_U_23
Pd1 0.0369(5) 0.0374(5) 0.0340(5) -0.0023(4) -0.0088(4) 0.0059(4)
Pd2 0.0363(5) 0.0379(5) 0.0378(5) -0.0082(4) -0.0067(4) 0.0070(4)
Pd3 0.0339(5) 0.0376(5) 0.0396(5) -0.0010(4) 0.0050(4) -0.0003(4)
Pd4 0.0463(6) 0.0376(5) 0.0333(5) -0.0093(4) -0.0051(4) -0.0070(4)
F9 0.082(6) 0.057(5) 0.129(8) -0.008(5) -0.009(5) -0.000(5)
F10 0.064(5) 0.085(6) 0.076(5) 0.017(5) -0.015(4) -0.003(5)
F11 0.065(5) 0.163(9) 0.061(5) -0.030(6) -0.027(4) 0.015(5)
F12 0.084(6) 0.082(6) 0.058(5) -0.025(5) 0.006(4) -0.006(4)
F13 0.048(6) 0.028(5) 0.047(6) -0.011(5) 0.012(5) -0.014(5)
F14 0.032(6) 0.035(6) 0.054(6) -0.008(5) -0.004(5) 0.003(5)
F15 0.031(7) 0.049(8) 0.093(10) -0.013(6) -0.018(6) 0.021(7)
F16 0.061(5) 0.142(8) 0.054(5) 0.006(5) -0.002(4) 0.029(5)
O1 0.186(14) 0.083(8) 0.079(8) -0.046(9) 0.010(8) -0.004(7)
O2 0.079(9) 0.170(14) 0.131(11) -0.027(9) -0.038(8) 0.017(10)
N1 0.058(7) 0.047(6) 0.031(5) -0.002(5) -0.005(5) 0.004(5)
N2 0.062(7) 0.036(6) 0.048(6) -0.001(5) -0.010(5) -0.001(5)
N3 0.059(7) 0.037(6) 0.059(7) 0.002(5) -0.005(5) -0.004(5)
N4 0.035(5) 0.058(7) 0.046(6) -0.013(5) -0.008(4) 0.011(5)
N5 0.037(5) 0.040(6) 0.051(6) 0.002(4) 0.001(5) -0.003(5)
N6 0.032(6) 0.067(7) 0.058(7) 0.003(5) 0.004(5) -0.006(6)
N7 0.052(6) 0.062(7) 0.037(6) -0.014(5) -0.001(5) -0.010(5)
N8 0.055(6) 0.031(5) 0.047(6) -0.013(5) 0.006(5) -0.012(5)
N9 0.088(10) 0.076(9) 0.060(8) -0.022(8) -0.015(7) -0.018(7)
C1 0.043(7) 0.049(7) 0.045(7) 0.004(6) 0.000(6) 0.006(6)
C2 0.035(6) 0.051(7) 0.029(5) -0.006(5) -0.009(5) 0.008(5)
C3 0.037(6) 0.037(6) 0.035(6) -0.008(5) -0.012(5) 0.006(5)
C4 0.036(6) 0.027(6) 0.053(6) -0.010(5) -0.028(5) 0.027(5)
C5 0.026(6) 0.034(6) 0.053(7) 0.004(5) -0.003(5) 0.011(5)
C6 0.038(6) 0.040(6) 0.033(6) -0.010(5) -0.014(5) 0.016(5)
C7 0.047(7) 0.028(6) 0.038(6) -0.012(5) -0.008(5) 0.004(5)
C8 0.039(7) 0.033(6) 0.049(7) -0.005(5) -0.004(5) 0.002(5)
C9 0.054(8) 0.053(8) 0.057(8) -0.016(6) -0.010(6) 0.001(6)
C10 0.074(10) 0.061(8) 0.042(7) -0.020(7) 0.003(6) -0.011(6)
C11 0.039(7) 0.044(7) 0.062(8) -0.005(6) -0.006(6) 0.001(6)
C12 0.040(6) 0.036(6) 0.033(6) -0.001(5) -0.002(5) 0.006(5)
C13 0.038(6) 0.039(6) 0.043(6) -0.012(5) -0.004(5) 0.011(5)
C14 0.026(6) 0.035(6) 0.039(6) 0.005(5) 0.002(5) -0.003(5)
C15 0.041(7) 0.033(6) 0.047(6) -0.012(5) -0.010(5) 0.017(5)
C16 0.040(6) 0.039(6) 0.033(6) -0.017(5) -0.009(5) 0.008(5)
C17 0.044(7) 0.053(7) 0.048(7) -0.017(6) -0.011(6) 0.013(6)
C18 0.066(8) 0.039(7) 0.035(6) -0.009(6) -0.010(6) 0.007(5)
C19 0.056(8) 0.057(8) 0.030(6) -0.009(7) -0.001(5) 0.000(6)
C20 0.102(12) 0.065(10) 0.055(8) -0.012(9) 0.011(8) -0.014(7)
C21 0.077(9) 0.042(7) 0.045(8) -0.002(6) -0.011(7) 0.002(6)
C22 0.182(18) 0.052(9) 0.038(7) 0.006(10) 0.019(9) -0.000(7)
C23 0.094(11) 0.060(9) 0.058(9) 0.017(8) 0.002(8) 0.010(8)
C24 0.130(16) 0.108(15) 0.088(12) -0.026(12) 0.019(11) 0.022(11)
C25 0.050(7) 0.040(7) 0.046(7) -0.010(6) 0.001(5) 0.002(6)
C26 0.083(10) 0.054(8) 0.047(7) -0.004(7) -0.003(7) -0.009(6)
C27 0.104(13) 0.056(9) 0.065(10) 0.008(9) 0.027(9) 0.002(8)
C28 0.103(11) 0.043(7) 0.032(7) -0.011(7) 0.023(7) 0.014(6)
C29 0.068(9) 0.021(6) 0.051(7) -0.001(6) -0.000(6) -0.002(5)
C30 0.037(6) 0.028(6) 0.050(7) 0.006(5) -0.001(5) -0.005(5)
C31 0.036(6) 0.040(6) 0.029(5) -0.003(5) 0.002(5) -0.006(5)
C32 0.022(5) 0.045(6) 0.043(6) -0.007(5) -0.006(5) -0.005(5)
C33 0.038(6) 0.031(6) 0.040(6) 0.004(5) 0.001(5) -0.004(5)
C34 0.043(7) 0.048(7) 0.047(7) 0.009(6) -0.001(5) -0.003(6)
C35 0.079(10) 0.037(7) 0.050(7) -0.006(7) -0.015(7) 0.003(6)
C36 0.100(11) 0.022(6) 0.044(7) -0.009(6) 0.004(7) 0.006(5)
C37 0.062(8) 0.021(5) 0.044(6) -0.007(5) 0.014(6) -0.014(5)
C38 0.029(6) 0.033(6) 0.036(6) 0.005(5) 0.009(5) -0.015(5)
C39 0.024(5) 0.038(6) 0.033(5) -0.006(5) 0.002(4) -0.014(5)
C40 0.026(5) 0.032(6) 0.036(6) 0.006(5) -0.006(4) -0.004(5)
C41 0.038(6) 0.042(6) 0.039(6) -0.004(5) -0.012(5) 0.003(5)
C42 0.076(9) 0.029(6) 0.037(6) 0.018(6) -0.006(6) -0.001(5)
C43 0.091(10) 0.044(7) 0.050(8) 0.010(7) -0.035(7) -0.002(6)
C44 0.139(15) 0.045(8) 0.021(6) 0.017(9) -0.001(8) 0.013(6)
C45 0.036(6) 0.046(7) 0.044(7) 0.000(5) -0.001(5) 0.002(6)
C46 0.072(9) 0.085(10) 0.040(7) -0.024(8) -0.005(6) -0.005(7)
C47 0.038(7) 0.068(10) 0.072(9) 0.007(7) 0.012(7) -0.011(8)
C48 0.060(9) 0.072(10) 0.117(13) 0.012(7) -0.002(8) 0.065(10)
C49 0.044(7) 0.062(9) 0.046(7) -0.021(6) -0.012(6) -0.008(7)
C50 0.112(12) 0.059(9) 0.059(8) -0.041(8) -0.035(8) 0.026(7)
C51 0.066(8) 0.055(8) 0.028(6) -0.021(6) -0.004(5) -0.012(6)
C52 0.106(12) 0.069(10) 0.059(8) -0.021(9) -0.018(8) -0.014(7)
C53 0.039(8) 0.067(10) 0.120(14) -0.015(8) -0.033(9) 0.015(10)
C54 0.027(7) 0.126(15) 0.073(10) -0.009(8) -0.016(7) 0.017(10)
C55 0.036(7) 0.078(11) 0.103(12) -0.005(7) -0.035(8) -0.028(9)
C56 0.058(9) 0.067(10) 0.078(10) -0.014(8) -0.031(7) 0.010(8)
C57 0.056(9) 0.079(11) 0.085(11) -0.005(8) -0.033(8) 0.006(10)
C58 0.031(8) 0.099(13) 0.110(13) -0.020(8) -0.015(8) -0.040(11)
C59 0.072(11) 0.159(17) 0.078(10) -0.038(11) -0.026(9) -0.028(11)
B3 0.032(7) 0.054(9) 0.054(8) -0.001(7) -0.008(6) 0.002(7)
B4 0.023(7) 0.046(8) 0.068(9) 0.002(6) -0.015(6) 0.010(7)

loop_
_atom_type_symbol
_atom_type_description
_atom_type_scat_dispersion_real
_atom_type_scat_dispersion_imag
_atom_type_scat_source
C C 0.003 0.002
;
International Tables for Crystallography
(1992, Vol. C, Tables 4.2.6.8 and 6.1.1.4)
;
H H 0.000 0.000
;
International Tables for Crystallography
(1992, Vol. C, Table 6.1.1.4)
;
Pd Pd -0.999 1.007
;
International Tables for Crystallography
(1992, Vol. C, Tables 4.2.6.8 and 6.1.1.4)
;
N N 0.006 0.003
;
International Tables for Crystallography
(1992, Vol. C, Tables 4.2.6.8 and 6.1.1.4)
;
B B 0.001 0.001
;
International Tables for Crystallography
(1992, Vol. C, Tables 4.2.6.8 and 6.1.1.4)
;
F F 0.017 0.010
;
International Tables for Crystallography
(1992, Vol. C, Tables 4.2.6.8 and 6.1.1.4)
;
O O 0.011 0.006
;
International Tables for Crystallography
(1992, Vol. C, Tables 4.2.6.8 and 6.1.1.4)
;

loop_
_geom_angle_atom_site_label_1
_geom_angle_atom_site_label_2
_geom_angle_atom_site_label_3
_geom_angle
_geom_angle_publ_flag
N1 Pd1 N2 98.5(4) yes
N1 Pd1 C4 97.3(4) yes
N1 Pd1 C5 130.1(4) yes
N1 Pd1 C6 165.6(4) yes
N2 Pd1 C4 164.0(4) yes
N2 Pd1 C5 128.3(4) yes
N2 Pd1 C6 95.6(4) yes
C4 Pd1 C5 38.4(4) yes
C4 Pd1 C6 68.5(4) yes
C5 Pd1 C6 38.2(4) yes
N3 Pd2 N4 93.0(4) yes
N3 Pd2 C13 99.1(4) yes
N3 Pd2 C14 131.9(4) yes
N3 Pd2 C15 167.8(4) yes
N4 Pd2 C13 164.2(4) yes
N4 Pd2 C14 133.6(4) yes
N4 Pd2 C15 98.5(4) yes
C13 Pd2 C14 38.6(4) yes
C13 Pd2 C15 68.9(4) yes
C14 Pd2 C15 38.2(4) yes
N5 Pd3 N6 98.2(4) yes
N5 Pd3 C30 98.0(4) yes
N5 Pd3 C31 129.7(4) yes
N5 Pd3 C32 167.0(4) yes
N6 Pd3 C30 163.6(4) yes
N6 Pd3 C31 127.8(4) yes
N6 Pd3 C32 94.8(4) yes
C30 Pd3 C31 38.8(4) yes
C30 Pd3 C32 69.0(4) yes
C31 Pd3 C32 39.0(4) yes
N7 Pd4 N8 98.8(4) yes
N7 Pd4 C39 97.9(4) yes
N7 Pd4 C40 129.6(4) yes
N7 Pd4 C41 166.5(4) yes
N8 Pd4 C39 162.8(4) yes
N8 Pd4 C40 128.0(4) yes
N8 Pd4 C41 94.7(4) yes
C39 Pd4 C40 38.4(4) yes
C39 Pd4 C41 68.6(4) yes
C40 Pd4 C41 38.0(4) yes
F17 F4 F18 104(3) yes
F17 F4 B1 69.9(16) yes
F18 F4 B1 67(3) yes
F24 F6 F25 93(3) yes
F24 F6 F32 63(4) yes
F24 F6 B2 58(3) yes
F25 F6 F32 127(4) yes
F25 F6 B2 51.5(19) yes
F32 F6 B2 77(3) yes
F22 F7 F24 133(3) yes
F22 F7 B2 70(3) yes
F24 F7 B2 65(3) yes
F19 F13 F20 104(2) yes
F19 F13 B4 59.8(17) yes
F20 F13 B4 45.1(12) yes
F4 F17 B1 54.1(14) yes
F4 F18 F29 84(4) yes
F4 F18 B1 65(3) yes
F29 F18 B1 63(3) yes
F13 F19 B4 67.6(18) yes
F13 F20 B4 60.3(18) yes
F7 F22 B2 67(2) yes
F29 F23 B1 64(3) yes
F6 F24 F7 125(4) yes
F6 F24 F32 46(3) yes
F6 F24 B2 62(3) yes
F7 F24 F32 122(4) yes
F7 F24 B2 64(2) yes
F32 F24 B2 71(3) yes
F6 F25 B2 55.2(19) yes
F18 F29 F23 92(4) yes
F18 F29 B1 57(3) yes
F23 F29 B1 75(3) yes
F6 F32 F24 71(4) yes
F6 F32 B2 62(3) yes
F24 F32 B2 56(2) yes
Pd1 N1 C19 172.6(10) yes
Pd1 N2 C21 174.0(9) yes
Pd2 N3 C23 170.6(13) yes
Pd2 N4 C25 166.1(9) yes
Pd3 N5 C45 174.9(9) yes
Pd3 N6 C47 162.8(11) yes
Pd4 N7 C49 170.2(10) yes
Pd4 N8 C51 163.6(9) yes
O1 N9 O2 121.2(15) yes
O1 N9 C59 121.5(15) yes
O2 N9 C59 117.3(13) yes
C2 C1 C18 119.4(9) yes
C1 C2 C3 121.3(10) yes
C2 C3 C4 121.8(10) yes
C2 C3 C16 120.4(10) yes
C4 C3 C16 117.8(8) yes
Pd1 C4 C3 117.8(7) yes
Pd1 C4 C5 70.7(6) yes
C3 C4 C5 120.9(10) yes
Pd1 C5 C4 70.9(6) yes
Pd1 C5 C6 71.0(6) yes
Pd1 C5 C14 115.2(7) yes
C4 C5 C6 118.3(10) yes
C4 C5 C14 119.0(10) yes
C6 C5 C14 120.6(9) yes
Pd1 C6 C5 70.7(6) yes
Pd1 C6 C7 117.0(7) yes
C5 C6 C7 120.8(10) yes
C6 C7 C8 121.1(10) yes
C6 C7 C12 120.2(9) yes
C8 C7 C12 118.6(9) yes
C7 C8 C9 120.9(11) yes
C8 C9 C10 120.5(12) yes
C9 C10 C11 120.5(11) yes
C10 C11 C12 119.9(11) yes
C7 C12 C11 119.5(10) yes
C7 C12 C13 118.8(8) yes
C11 C12 C13 121.7(10) yes
Pd2 C13 C12 117.1(7) yes
Pd2 C13 C14 69.8(6) yes
C12 C13 C14 121.6(10) yes
Pd2 C14 C5 115.8(7) yes
Pd2 C14 C13 71.6(6) yes
Pd2 C14 C15 71.9(6) yes
C5 C14 C13 118.0(10) yes
C5 C14 C15 120.7(8) yes
C13 C14 C15 119.7(10) yes
Pd2 C15 C14 70.0(6) yes
Pd2 C15 C16 118.6(7) yes
C14 C15 C16 119.8(10) yes
C3 C16 C15 121.6(10) yes
C3 C16 C17 118.3(9) yes
C15 C16 C17 120.1(10) yes
C16 C17 C18 120.6(11) yes
C1 C18 C17 120.0(11) yes
N1 C19 C20 179.0(15) yes
N2 C21 C22 179.3(16) yes
N3 C23 C24 177.0(17) yes
N4 C25 C26 179.1(12) yes
C28 C27 C44 122.3(14) yes
C27 C28 C29 118.9(15) yes
C28 C29 C30 118.2(12) yes
C28 C29 C42 121.2(11) yes
C30 C29 C42 120.6(10) yes
Pd3 C30 C29 113.9(7) yes
Pd3 C30 C31 69.3(6) yes
C29 C30 C31 118.7(10) yes
Pd3 C31 C30 71.9(5) yes
Pd3 C31 C32 72.0(5) yes
Pd3 C31 C40 114.6(7) yes
C30 C31 C32 118.1(9) yes
C30 C31 C40 121.0(9) yes
C32 C31 C40 119.3(9) yes
Pd3 C32 C31 69.0(5) yes
Pd3 C32 C33 116.4(7) yes
C31 C32 C33 120.8(10) yes
C32 C33 C34 121.2(10) yes
C32 C33 C38 119.6(9) yes
C34 C33 C38 119.2(10) yes
C33 C34 C35 121.7(12) yes
C34 C35 C36 119.0(11) yes
C35 C36 C37 121.7(11) yes
C36 C37 C38 117.9(11) yes
C33 C38 C37 120.5(10) yes
C33 C38 C39 121.0(9) yes
C37 C38 C39 118.5(10) yes
Pd4 C39 C38 117.2(6) yes
Pd4 C39 C40 69.7(5) yes
C38 C39 C40 120.1(9) yes
Pd4 C40 C31 114.6(6) yes
Pd4 C40 C39 71.9(6) yes
Pd4 C40 C41 72.6(6) yes
C31 C40 C39 119.2(9) yes
C31 C40 C41 118.5(9) yes
C39 C40 C41 120.5(10) yes
Pd4 C41 C40 69.4(6) yes
Pd4 C41 C42 115.5(7) yes
C40 C41 C42 120.9(11) yes
C29 C42 C41 120.2(10) yes
C29 C42 C43 119.9(11) yes
C41 C42 C43 119.9(12) yes
C42 C43 C44 118.4(14) yes
C27 C44 C43 119.1(13) yes
N5 C45 C46 179.0(14) yes
N6 C47 C48 179.0(17) yes
N7 C49 C50 178.5(12) yes
N8 C51 C52 178.8(13) yes
C54 C53 C58 118.7(16) yes
C53 C54 C55 121.8(15) yes
C54 C55 C56 118.8(14) yes
C55 C56 C57 119.8(14) yes
C56 C57 C58 120.5(15) yes
C53 C58 C57 120.3(15) yes
C61 C60 C65 117.5(17) yes
C61 C60 C67 28(2) yes
C65 C60 C67 89(3) yes
C60 C61 C62 122.2(17) yes
C61 C62 C63 119.7(18) yes
C61 C62 C67 31.3(19) yes
C63 C62 C67 88(3) yes
C62 C63 C64 118.4(19) yes
C63 C64 C65 123(3) yes
C63 C64 C66 100.1(18) yes
C63 C64 C69 26(3) yes
C63 C64 C71 148(3) yes
C65 C64 C66 23.5(16) yes
C65 C64 C69 149(3) yes
C65 C64 C71 24(3) yes
C66 C64 C69 126(3) yes
C66 C64 C71 48(3) yes
C69 C64 C71 174(4) yes
C60 C65 C64 119(3) yes
C60 C65 C70 141(3) yes
C64 C65 C70 22.7(18) yes
C64 C66 C67 85(3) yes
C64 C66 C71 51(3) yes
C67 C66 C71 136(4) yes
C60 C67 C62 174(4) yes
C60 C67 C66 35(2) yes
C60 C67 C68 150(4) yes
C62 C67 C66 147(4) yes
C62 C67 C68 31.6(17) yes
C66 C67 C68 116(4) yes
C67 C68 C69 108(3) yes
C64 C69 C68 105(3) yes
C64 C69 C70 33(3) yes
C68 C69 C70 137(4) yes
C65 C70 C69 94(3) yes
C65 C70 C71 19(3) yes
C69 C70 C71 113(4) yes
C64 C71 C66 82(4) yes
C64 C71 C70 28(2) yes
C66 C71 C70 109(5) yes
F1 B1 F2 32.3(17) yes
F1 B1 F3 91.1(17) yes
F1 B1 F4 146(3) yes
F1 B1 F17 101(2) yes
F1 B1 F18 110(3) yes
F1 B1 F23 79.6(17) yes
F1 B1 F26 116(2) yes
F1 B1 F29 121(3) yes
F2 B1 F3 112.2(18) yes
F2 B1 F4 114(2) yes
F2 B1 F17 73.1(19) yes
F2 B1 F18 91(3) yes
F2 B1 F23 100.3(19) yes
F2 B1 F26 136(2) yes
F2 B1 F29 134(3) yes
F3 B1 F4 117.1(18) yes
F3 B1 F17 102.1(16) yes
F3 B1 F18 157(3) yes
F3 B1 F23 98.5(15) yes
F3 B1 F26 25.4(14) yes
F3 B1 F29 100(3) yes
F4 B1 F17 56.0(14) yes
F4 B1 F18 49(2) yes
F4 B1 F23 112.6(15) yes
F4 B1 F26 93.9(19) yes
F4 B1 F29 76(2) yes
F17 B1 F18 84(3) yes
F17 B1 F23 159.4(18) yes
F17 B1 F26 98.1(19) yes
F17 B1 F29 132(3) yes
F18 B1 F23 76(2) yes
F18 B1 F26 132(3) yes
F18 B1 F29 61(3) yes
F23 B1 F26 99.9(19) yes
F23 B1 F29 41(2) yes
F26 B1 F29 85(3) yes
F5 B2 F6 95(3) yes
F5 B2 F7 123(2) yes
F5 B2 F8 104(2) yes
F5 B2 F22 89.5(19) yes
F5 B2 F24 132(3) yes
F5 B2 F25 25.4(19) yes
F5 B2 F28 98(3) yes
F5 B2 F32 132(2) yes
F6 B2 F7 110(3) yes
F6 B2 F8 127(3) yes
F6 B2 F22 146(3) yes
F6 B2 F24 60(3) yes
F6 B2 F25 73(3) yes
F6 B2 F28 103(3) yes
F6 B2 F32 41(3) yes
F7 B2 F8 99.9(17) yes
F7 B2 F22 42.8(16) yes
F7 B2 F24 50.9(18) yes
F7 B2 F25 119(3) yes
F7 B2 F28 123.2(19) yes
F7 B2 F32 96(2) yes
F8 B2 F22 84.3(17) yes
F8 B2 F24 123.5(19) yes
F8 B2 F25 128(3) yes
F8 B2 F28 26.8(13) yes
F8 B2 F32 94.6(19) yes
F22 B2 F24 93(3) yes
F22 B2 F25 100(2) yes
F22 B2 F28 110(2) yes
F22 B2 F32 137(2) yes
F24 B2 F25 108(3) yes
F24 B2 F28 125(3) yes
F24 B2 F32 53(3) yes
F25 B2 F28 115(3) yes
F25 B2 F32 114(2) yes
F28 B2 F32 79(2) yes
F9 B3 F10 109.9(11) yes
F9 B3 F11 109.4(11) yes
F9 B3 F12 108.2(10) yes
F10 B3 F11 112.8(10) yes
F10 B3 F12 110.3(11) yes
F11 B3 F12 106.2(11) yes
F13 B4 F14 103.8(9) yes
F13 B4 F15 105.1(12) yes
F13 B4 F16 116.2(11) yes
F13 B4 F19 52.5(14) yes
F13 B4 F20 74.6(19) yes
F13 B4 F21 122.9(17) yes
F14 B4 F15 106.8(11) yes
F14 B4 F16 110.6(11) yes
F14 B4 F19 155.6(17) yes
F14 B4 F20 36.1(18) yes
F14 B4 F21 83.8(15) yes
F15 B4 F16 113.6(11) yes
F15 B4 F19 77.9(16) yes
F15 B4 F20 135(2) yes
F15 B4 F21 25.8(15) yes
F16 B4 F19 88.2(16) yes
F16 B4 F20 105.7(19) yes
F16 B4 F21 113.1(15) yes
F19 B4 F20 125(3) yes
F19 B4 F21 104(2) yes
F20 B4 F21 117(3) yes
C2 C1 H1 120.797 no
C18 C1 H1 119.814 no
C1 C2 H2 119.619 no
C3 C2 H2 119.054 no
Pd1 C4 H5 82.489 no
C3 C4 H5 119.266 no
C5 C4 H5 119.822 no
Pd1 C6 H6 83.147 no
C5 C6 H6 119.692 no
C7 C6 H6 119.543 no
C7 C8 H7 118.914 no
C9 C8 H7 120.223 no
C8 C9 H8 119.798 no
C10 C9 H8 119.684 no
C9 C10 H9 120.291 no
C11 C10 H9 119.171 no
C10 C11 H10 120.516 no
C12 C11 H10 119.546 no
Pd2 C13 H11 82.495 no
C12 C13 H11 119.320 no
C14 C13 H11 119.029 no
Pd2 C15 H12 83.150 no
C14 C15 H12 120.020 no
C16 C15 H12 120.149 no
C16 C17 H3 119.751 no
C18 C17 H3 119.608 no
C1 C18 H4 120.163 no
C17 C18 H4 119.865 no
C19 C20 H25 109.389 no
C19 C20 H26 110.829 no
C19 C20 H27 108.276 no
H25 C20 H26 109.467 no
H25 C20 H27 109.431 no
H26 C20 H27 109.424 no
C21 C22 H28 108.137 no
C21 C22 H29 110.259 no
C21 C22 H30 110.103 no
H28 C22 H29 109.444 no
H28 C22 H30 109.438 no
H29 C22 H30 109.438 no
C23 C24 H31 111.360 no
C23 C24 H32 107.944 no
C23 C24 H33 109.191 no
H31 C24 H32 109.439 no
H31 C24 H33 109.435 no
H32 C24 H33 109.441 no
C25 C26 H34 109.308 no
C25 C26 H35 110.344 no
C25 C26 H36 108.847 no
H34 C26 H35 109.446 no
H34 C26 H36 109.436 no
H35 C26 H36 109.443 no
C28 C27 H13 118.539 no
C44 C27 H13 119.166 no
C27 C28 H14 121.293 no
C29 C28 H14 119.807 no
Pd3 C30 H15 85.685 no
C29 C30 H15 120.444 no
C31 C30 H15 120.811 no
Pd3 C32 H16 82.501 no
C31 C32 H16 119.323 no
C33 C32 H16 119.803 no
C33 C34 H17 119.034 no
C35 C34 H17 119.238 no
C34 C35 H18 121.159 no
C36 C35 H18 119.873 no
C35 C36 H19 119.363 no
C37 C36 H19 118.973 no
C36 C37 H20 120.848 no
C38 C37 H20 121.211 no
Pd4 C39 H21 82.908 no
C38 C39 H21 120.257 no
C40 C39 H21 119.632 no
Pd4 C41 H22 86.052 no
C40 C41 H22 119.641 no
C42 C41 H22 119.496 no
C42 C43 H23 122.016 no
C44 C43 H23 119.518 no
C27 C44 H24 118.960 no
C43 C44 H24 121.869 no
C45 C46 H37 109.559 no
C45 C46 H38 110.993 no
C45 C46 H39 107.943 no
H37 C46 H38 109.442 no
H37 C46 H39 109.434 no
H38 C46 H39 109.441 no
C47 C48 H40 109.558 no
C47 C48 H41 109.572 no
C47 C48 H42 109.367 no
H40 C48 H41 109.446 no
H40 C48 H42 109.440 no
H41 C48 H42 109.445 no
C49 C50 H43 109.196 no
C49 C50 H44 110.126 no
C49 C50 H45 109.184 no
H43 C50 H44 109.441 no
H43 C50 H45 109.445 no
H44 C50 H45 109.434 no
C51 C52 H46 109.692 no
C51 C52 H47 109.964 no
C51 C52 H48 108.849 no
H46 C52 H47 109.438 no
H46 C52 H48 109.440 no
H47 C52 H48 109.441 no
C54 C53 H52 120.106 no
C58 C53 H52 121.186 no
C53 C54 H53 119.073 no
C55 C54 H53 119.091 no
C54 C55 H54 120.616 no
C56 C55 H54 120.563 no
C55 C56 H55 120.248 no
C57 C56 H55 119.974 no
C56 C57 H56 119.301 no
C58 C57 H56 120.133 no
C53 C58 H57 119.842 no
C57 C58 H57 119.765 no
N9 C59 H49 111.596 no
N9 C59 H50 107.699 no
N9 C59 H51 109.184 no
H49 C59 H50 109.435 no
H49 C59 H51 109.447 no
H50 C59 H51 109.442 no

loop_
_geom_bond_atom_site_label_1
_geom_bond_atom_site_label_2
_geom_bond_distance
_geom_bond_publ_flag
Pd1 N1 2.089(10) yes
Pd1 N2 2.090(10) yes
Pd1 C4 2.152(10) yes
Pd1 C5 2.149(10) yes
Pd1 C6 2.153(10) yes
Pd2 N3 2.091(11) yes
Pd2 N4 2.096(11) yes
Pd2 C13 2.165(10) yes
Pd2 C14 2.141(11) yes
Pd2 C15 2.166(10) yes
Pd3 N5 2.085(9) yes
Pd3 N6 2.042(11) yes
Pd3 C30 2.159(10) yes
Pd3 C31 2.124(9) yes
Pd3 C32 2.164(9) yes
Pd4 N7 2.095(11) yes
Pd4 N8 2.098(9) yes
Pd4 C39 2.168(9) yes
Pd4 C40 2.140(10) yes
Pd4 C41 2.181(10) yes
F1 B1 1.33(4) yes
F2 B1 1.30(4) yes
F3 B1 1.42(3) yes
F4 F17 1.35(4) yes
F4 F18 1.10(5) yes
F4 B1 1.32(3) yes
F5 B2 1.45(4) yes
F6 F24 1.35(6) yes
F6 F25 1.60(6) yes
F6 F32 1.02(6) yes
F6 B2 1.37(5) yes
F7 F22 0.97(4) yes
F7 F24 1.14(4) yes
F7 B2 1.31(3) yes
F8 B2 1.44(3) yes
F9 B3 1.394(17) yes
F10 B3 1.324(14) yes
F11 B3 1.372(16) yes
F12 B3 1.404(15) yes
F13 F19 1.24(3) yes
F13 F20 1.61(4) yes
F13 B4 1.445(17) yes
F14 B4 1.459(17) yes
F15 B4 1.382(17) yes
F16 B4 1.327(16) yes
F17 B1 1.53(4) yes
F18 F29 1.40(7) yes
F18 B1 1.34(5) yes
F19 B4 1.35(4) yes
F20 B4 1.18(4) yes
F21 B4 1.39(3) yes
F22 B2 1.35(3) yes
F23 F29 1.05(5) yes
F23 B1 1.54(3) yes
F24 F32 1.27(5) yes
F24 B2 1.33(4) yes
F25 B2 1.31(3) yes
F26 B1 1.27(4) yes
F28 B2 1.30(4) yes
F29 B1 1.43(5) yes
F32 B2 1.51(4) yes
O1 N9 1.215(17) yes
O2 N9 1.21(2) yes
N1 C19 1.110(15) yes
N2 C21 1.140(16) yes
N3 C23 1.130(18) yes
N4 C25 1.125(17) yes
N5 C45 1.139(15) yes
N6 C47 1.151(18) yes
N7 C49 1.134(17) yes
N8 C51 1.137(14) yes
N9 C59 1.49(2) yes
C1 C2 1.385(16) yes
C1 C18 1.402(18) yes
C2 C3 1.374(13) yes
C3 C4 1.481(15) yes
C3 C16 1.416(15) yes
C4 C5 1.414(13) yes
C5 C6 1.409(15) yes
C5 C14 1.456(15) yes
C6 C7 1.446(13) yes
C7 C8 1.410(15) yes
C7 C12 1.408(16) yes
C8 C9 1.340(15) yes
C9 C10 1.39(2) yes
C10 C11 1.378(17) yes
C11 C12 1.387(14) yes
C12 C13 1.466(15) yes
C13 C14 1.424(13) yes
C14 C15 1.408(15) yes
C15 C16 1.439(13) yes
C16 C17 1.404(16) yes
C17 C18 1.395(14) yes
C19 C20 1.473(17) yes
C21 C22 1.436(17) yes
C23 C24 1.50(3) yes
C25 C26 1.439(18) yes
C27 C28 1.36(2) yes
C27 C44 1.41(3) yes
C28 C29 1.397(17) yes
C29 C30 1.451(16) yes
C29 C42 1.41(2) yes
C30 C31 1.424(14) yes
C31 C32 1.432(14) yes
C31 C40 1.469(15) yes
C32 C33 1.447(14) yes
C33 C34 1.389(15) yes
C33 C38 1.390(15) yes
C34 C35 1.375(17) yes
C35 C36 1.39(2) yes
C36 C37 1.397(17) yes
C37 C38 1.418(15) yes
C38 C39 1.467(14) yes
C39 C40 1.416(14) yes
C40 C41 1.406(14) yes
C41 C42 1.450(15) yes
C42 C43 1.411(17) yes
C43 C44 1.425(19) yes
C45 C46 1.430(15) yes
C47 C48 1.45(2) yes
C49 C50 1.459(18) yes
C51 C52 1.440(16) yes
C53 C54 1.36(3) yes
C53 C58 1.37(3) yes
C54 C55 1.38(3) yes
C55 C56 1.38(3) yes
C56 C57 1.35(2) yes
C57 C58 1.38(3) yes
C60 C61 1.46(3) yes
C60 C65 1.50(4) yes
C60 C67 1.17(4) yes
C61 C62 1.32(3) yes
C62 C63 1.44(4) yes
C62 C67 1.27(4) yes
C63 C64 1.45(3) yes
C64 C65 1.29(4) yes
C64 C66 1.74(4) yes
C64 C69 1.01(4) yes
C64 C71 1.37(6) yes
C65 C70 1.70(5) yes
C66 C67 1.33(5) yes
C66 C71 1.30(7) yes
C67 C68 1.47(5) yes
C68 C69 1.35(5) yes
C69 C70 1.31(6) yes
C70 C71 1.53(7) yes
C1 H1 0.930 no
C2 H2 0.930 no
C4 H5 0.930 no
C6 H6 0.930 no
C8 H7 0.930 no
C9 H8 0.930 no
C10 H9 0.930 no
C11 H10 0.930 no
C13 H11 0.930 no
C15 H12 0.930 no
C17 H3 0.930 no
C18 H4 0.930 no
C20 H25 0.960 no
C20 H26 0.960 no
C20 H27 0.960 no
C22 H28 0.960 no
C22 H29 0.960 no
C22 H30 0.960 no
C24 H31 0.960 no
C24 H32 0.960 no
C24 H33 0.960 no
C26 H34 0.960 no
C26 H35 0.960 no
C26 H36 0.960 no
C27 H13 0.930 no
C28 H14 0.930 no
C30 H15 0.930 no
C32 H16 0.930 no
C34 H17 0.930 no
C35 H18 0.930 no
C36 H19 0.930 no
C37 H20 0.930 no
C39 H21 0.930 no
C41 H22 0.930 no
C43 H23 0.930 no
C44 H24 0.930 no
C46 H37 0.960 no
C46 H38 0.960 no
C46 H39 0.960 no
C48 H40 0.960 no
C48 H41 0.960 no
C48 H42 0.960 no
C50 H43 0.960 no
C50 H44 0.960 no
C50 H45 0.960 no
C52 H46 0.960 no
C52 H47 0.960 no
C52 H48 0.960 no
C53 H52 0.930 no
C54 H53 0.930 no
C55 H54 0.930 no
C56 H55 0.930 no
C57 H56 0.930 no
C58 H57 0.930 no
C59 H49 0.960 no
C59 H50 0.960 no
C59 H51 0.960 no

loop_
_geom_contact_atom_site_label_1
_geom_contact_atom_site_label_2
_geom_contact_distance
_geom_contact_publ_flag
_geom_contact_site_symmetry_2
Pd1 Pd2 3.3055(13) no .
Pd3 Pd4 3.2448(13) no .
N1 C3 3.362(13) no .
N2 C7 3.278(13) no .
N2 C8 3.463(13) no .
N3 C12 3.408(14) no .
N4 C16 3.502(14) no .
N5 C28 3.463(14) no .
N5 C29 3.286(13) no .
N6 N7 3.575(15) no .
N6 C33 3.228(13) no .
N6 C34 3.468(14) no .
N7 C38 3.370(15) no .
N8 C42 3.267(14) no .
N8 C43 3.456(14) no .
C1 C16 2.811(13) no .
C2 C17 2.778(17) no .
C3 C14 2.882(12) no .
C3 C18 2.787(16) no .
C4 C15 2.861(16) no .
C5 C12 2.876(13) no .
C5 C16 2.867(15) no .
C6 C13 2.841(16) no .
C7 C10 2.768(15) no .
C7 C14 2.890(15) no .
C8 C11 2.767(17) no .
C9 C12 2.774(17) no .
C27 C42 2.78(2) no .
C28 C43 2.83(3) no .
C29 C40 2.878(15) no .
C29 C44 2.791(18) no .
C30 C41 2.875(16) no .
C31 C38 2.868(14) no .
C31 C42 2.853(15) no .
C32 C39 2.860(15) no .
C33 C36 2.778(16) no .
C33 C40 2.893(14) no .
C33 C47 3.552(15) no .
C34 C37 2.787(18) no .
C34 C47 3.367(17) no .
C35 C38 2.791(16) no .
C43 C51 3.380(17) no .
C53 C56 2.76(3) no .
C54 C57 2.72(2) no .
C55 C58 2.74(3) no .
C60 C63 2.81(3) no .
C60 C69 2.98(4) no .
C60 C71 2.03(6) no .
C61 C64 2.80(3) no .
C61 C66 1.88(4) no .
C61 C68 1.83(4) no .
C61 C69 2.88(4) no .
C61 C70 3.51(5) no .
C61 C71 3.09(6) no .
C62 C65 2.86(4) no .
C62 C69 2.11(4) no .
C62 C70 3.15(5) no .
C62 C71 3.34(6) no .
C63 C70 1.94(5) no .
C65 C68 2.54(4) no .
C67 C70 2.82(6) no .
C68 C71 2.94(6) no .
F1 C50 3.22(3) no 1_655
F3 C22 3.29(3) no 1_655
F3 C50 3.45(3) no 1_655
F4 C62 3.47(3) no 1_554
F6 C27 3.41(5) no 1_665
F6 C28 3.43(5) no 1_665
F7 C26 3.28(3) no .
F7 C46 3.10(3) no 1_665
F8 N4 3.33(3) no .
F8 C23 3.55(3) no .
F8 C25 3.01(3) no .
F8 C26 3.17(3) no .
F8 C43 3.20(3) no 1_565
F8 C44 3.41(3) no 1_565
F8 C52 3.44(3) no 1_565
F9 C17 3.371(15) no .
F9 C53 3.439(17) no .
F10 C17 3.524(16) no .
F10 C26 3.563(14) no .
F11 C1 3.448(14) no 1_655
F12 C2 3.565(12) no 1_655
F12 C19 3.562(13) no 1_655
F12 C20 3.257(16) no 1_655
F12 C26 3.578(15) no .
F13 C35 3.243(15) no 1_656
F13 C36 3.490(15) no 1_656
F14 C60 3.36(2) no .
F15 C59 2.80(3) no .
F15 C60 3.28(3) no .
F15 C61 3.57(3) no .
F16 C35 3.559(15) no 1_656
F16 C36 3.534(14) no 1_656
F16 C48 3.390(17) no 1_656
F16 C50 3.447(16) no 1_656
F17 C61 3.08(3) no 1_554
F17 C62 2.73(4) no 1_554
F17 C67 3.54(5) no 1_554
F17 C68 3.36(4) no 1_554
F18 C24 3.13(5) no .
F19 C35 3.25(4) no 1_656
F19 C59 3.22(4) no .
F21 C59 3.29(4) no .
F21 C60 2.74(4) no .
F21 C61 3.09(4) no .
F21 C66 3.31(5) no .
F21 C67 3.34(5) no .
F22 C46 3.31(4) no 1_665
F22 C52 3.26(3) no 1_565
F23 C22 3.12(3) no 1_655
F23 C24 3.27(3) no .
F24 C19 3.55(4) no 1_655
F24 C20 3.04(4) no 1_655
F24 C26 3.45(3) no .
F24 C46 3.29(4) no 1_665
F25 C28 3.40(3) no 1_665
F25 C45 3.45(4) no 1_665
F25 C46 3.59(4) no 1_665
F26 C22 3.45(3) no 1_655
F26 C30 3.23(3) no 1_665
F28 N3 3.31(3) no .
F28 N4 3.33(3) no .
F28 C23 3.06(3) no .
F28 C24 3.35(3) no .
F28 C25 3.15(3) no .
F28 C26 3.46(3) no .
F28 C43 3.31(3) no 1_565
F28 C44 3.59(4) no 1_565
F29 C22 3.50(5) no 1_655
F29 C24 3.45(5) no .
F29 C28 3.33(5) no 1_665
F29 C30 3.39(5) no 1_665
F32 C19 3.45(4) no 1_655
F32 C20 3.35(4) no 1_655
F32 C25 3.28(4) no .
F32 C26 3.35(4) no .
O1 C57 3.51(2) no .
O1 C58 3.25(2) no .
N1 C27 3.582(17) no 1_565
N2 C27 3.315(17) no 1_565
N3 F28 3.31(3) no .
N4 F8 3.33(3) no .
N4 F28 3.33(3) no .
N8 C9 3.517(17) no .
C1 F11 3.448(14) no 1_455
C2 F12 3.565(12) no 1_455
C8 C51 3.461(17) no .
C8 C52 3.560(19) no .
C9 N8 3.517(17) no .
C9 C51 3.480(19) no .
C17 F9 3.371(15) no .
C17 F10 3.524(16) no .
C19 F12 3.562(13) no 1_455
C19 F24 3.55(4) no 1_455
C19 F32 3.45(4) no 1_455
C20 F12 3.257(16) no 1_455
C20 F24 3.04(4) no 1_455
C20 F32 3.35(4) no 1_455
C21 C27 3.255(18) no 1_565
C22 F3 3.29(3) no 1_455
C22 F23 3.12(3) no 1_455
C22 F26 3.45(3) no 1_455
C22 F29 3.50(5) no 1_455
C22 C28 3.600(17) no 1_565
C23 F8 3.55(3) no .
C23 F28 3.06(3) no .
C24 F18 3.13(5) no .
C24 F23 3.27(3) no .
C24 F28 3.35(3) no .
C24 F29 3.45(5) no .
C25 F8 3.01(3) no .
C25 F28 3.15(3) no .
C25 F32 3.28(4) no .
C26 F7 3.28(3) no .
C26 F8 3.17(3) no .
C26 F10 3.563(14) no .
C26 F12 3.578(15) no .
C26 F24 3.45(3) no .
C26 F28 3.46(3) no .
C26 F32 3.35(4) no .
C27 F6 3.41(5) no 1_445
C27 N1 3.582(17) no 1_545
C27 N2 3.315(17) no 1_545
C27 C21 3.255(18) no 1_545
C28 F6 3.43(5) no 1_445
C28 F25 3.40(3) no 1_445
C28 F29 3.33(5) no 1_445
C28 C22 3.600(17) no 1_545
C30 F26 3.23(3) no 1_445
C30 F29 3.39(5) no 1_445
C35 F13 3.243(15) no 1_454
C35 F16 3.559(15) no 1_454
C35 F19 3.25(4) no 1_454
C36 F13 3.490(15) no 1_454
C36 F16 3.534(14) no 1_454
C43 F8 3.20(3) no 1_545
C43 F28 3.31(3) no 1_545
C44 F8 3.41(3) no 1_545
C44 F28 3.59(4) no 1_545
C45 F25 3.45(4) no 1_445
C46 F7 3.10(3) no 1_445
C46 F22 3.31(4) no 1_445
C46 F24 3.29(4) no 1_445
C46 F25 3.59(4) no 1_445
C48 F16 3.390(17) no 1_454
C50 F1 3.22(3) no 1_455
C50 F3 3.45(3) no 1_455
C50 F16 3.447(16) no 1_454
C51 C8 3.461(17) no .
C51 C9 3.480(19) no .
C52 F8 3.44(3) no 1_545
C52 F22 3.26(3) no 1_545
C52 C8 3.560(19) no .
C53 F9 3.439(17) no .
C57 O1 3.51(2) no .
C58 O1 3.25(2) no .
C59 F15 2.80(3) no .
C59 F19 3.22(4) no .
C59 F21 3.29(4) no .
C60 F14 3.36(2) no .
C60 F15 3.28(3) no .
C60 F21 2.74(4) no .
C61 F15 3.57(3) no .
C61 F17 3.08(3) no 1_556
C61 F21 3.09(4) no .
C62 F4 3.47(3) no 1_556
C62 F17 2.73(4) no 1_556
C66 F21 3.31(5) no .
C67 F17 3.54(5) no 1_556
C67 F21 3.34(5) no .
C68 F17 3.36(4) no 1_556
O1 H49 2.6582 no .
O1 H50 3.1072 no .
O1 H51 2.6426 no .
O2 H49 2.9611 no .
O2 H50 2.3471 no .
O2 H51 2.9051 no .
N1 H2 3.5656 no .
N1 H5 3.1491 no .
N1 H25 3.0366 no .
N1 H26 3.0641 no .
N1 H27 3.0210 no .
N2 H6 3.1289 no .
N2 H7 3.4540 no .
N2 H28 3.0204 no .
N2 H29 3.0443 no .
N2 H30 3.0398 no .
N3 H11 3.2079 no .
N3 H31 3.0934 no .
N3 H32 3.0774 no .
N3 H33 3.0819 no .
N4 H12 3.1233 no .
N4 H34 3.0150 no .
N4 H35 3.0369 no .
N4 H36 3.0165 no .
N5 H14 3.4834 no .
N5 H15 3.2416 no .
N5 H37 3.0230 no .
N5 H38 3.0499 no .
N5 H39 3.0111 no .
N6 H16 3.0770 no .
N6 H17 3.4823 no .
N6 H40 3.0549 no .
N6 H41 3.0654 no .
N6 H42 3.0572 no .
N7 H21 3.2157 no .
N7 H43 3.0385 no .
N7 H44 3.0604 no .
N7 H45 3.0535 no .
N8 H22 3.1550 no .
N8 H23 3.4822 no .
N8 H46 3.0303 no .
N8 H47 3.0448 no .
N8 H48 3.0293 no .
C1 H3 3.2590 no .
C2 H4 3.2462 no .
C2 H5 2.6831 no .
C3 H1 3.2434 no .
C3 H3 3.2643 no .
C3 H12 3.3235 no .
C4 H2 2.6436 no .
C4 H6 2.5897 no .
C5 H11 3.3086 no .
C5 H12 3.3283 no .
C6 H5 2.5916 no .
C6 H7 2.6411 no .
C7 H8 3.2329 no .
C7 H10 3.2531 no .
C7 H11 3.3068 no .
C8 H6 2.6627 no .
C8 H9 3.2033 no .
C9 H10 3.2414 no .
C10 H7 3.2094 no .
C11 H8 3.2353 no .
C11 H11 2.6756 no .
C12 H6 3.3065 no .
C12 H7 3.2601 no .
C12 H9 3.2283 no .
C13 H10 2.6528 no .
C13 H12 2.6251 no .
C14 H5 3.3157 no .
C14 H6 3.3260 no .
C15 H3 2.6249 no .
C15 H11 2.6149 no .
C16 H2 3.2560 no .
C16 H4 3.2682 no .
C16 H5 3.3163 no .
C17 H1 3.2588 no .
C17 H12 2.6435 no .
C18 H2 3.2456 no .
C27 H23 3.2817 no .
C28 H15 2.6177 no .
C28 H24 3.2482 no .
C29 H13 3.2108 no .
C29 H22 3.3073 no .
C29 H23 3.2891 no .
C30 H14 2.5885 no .
C30 H16 2.6039 no .
C31 H21 3.3299 no .
C31 H22 3.3169 no .
C32 H15 2.6282 no .
C32 H17 2.6237 no .
C33 H18 3.2557 no .
C33 H20 3.2802 no .
C33 H21 3.3174 no .
C34 H16 2.6555 no .
C34 H19 3.2172 no .
C34 H42 3.3195 no .
C35 H20 3.2694 no .
C35 H42 3.1466 no .
C36 H17 3.2181 no .
C37 H18 3.2645 no .
C37 H21 2.6497 no .
C38 H16 3.2861 no .
C38 H17 3.2325 no .
C38 H19 3.2523 no .
C39 H20 2.6469 no .
C39 H22 2.6343 no .
C40 H15 3.3610 no .
C40 H16 3.3423 no .
C41 H21 2.6305 no .
C41 H23 2.6690 no .
C42 H14 3.2766 no .
C42 H15 3.3178 no .
C42 H24 3.2892 no .
C43 H13 3.2813 no .
C43 H22 2.6443 no .
C44 H14 3.2700 no .
C44 H47 3.5570 no .
C47 H17 3.3442 no .
C48 H45 3.5808 no .
C51 H23 3.3495 no .
C52 H37 3.5023 no .
C53 H54 3.2224 no .
C53 H56 3.2249 no .
C54 H55 3.2199 no .
C54 H57 3.1871 no .
C55 H52 3.2228 no .
C55 H56 3.2052 no .
C56 H53 3.2139 no .
C56 H57 3.2060 no .
C57 H52 3.2320 no .
C57 H54 3.2078 no .
C58 H53 3.1842 no .
C58 H55 3.2113 no .
H1 H2 2.3208 no .
H1 H4 2.3329 no .
H2 H5 2.4968 no .
H3 H4 2.3176 no .
H3 H12 2.4663 no .
H5 H6 2.4133 no .
H6 H7 2.4801 no .
H7 H8 2.2705 no .
H8 H9 2.3158 no .
H9 H10 2.3039 no .
H10 H11 2.5023 no .
H11 H12 2.4503 no .
H13 H14 2.2889 no .
H13 H24 2.3150 no .
H14 H15 2.4190 no .
H15 H16 2.4413 no .
H16 H17 2.4711 no .
H17 H18 2.3104 no .
H17 H42 3.3967 no .
H18 H19 2.3068 no .
H18 H42 3.1002 no .
H19 H20 2.3243 no .
H20 H21 2.4802 no .
H21 H22 2.4754 no .
H22 H23 2.5004 no .
H23 H24 2.3743 no .
H23 H48 3.3346 no .
H24 H47 3.5512 no .
H24 H48 3.5974 no .
H30 H32 3.3330 no .
H37 H47 2.8030 no .
H41 H43 3.2818 no .
H41 H45 3.4251 no .
H42 H45 3.0699 no .
H52 H53 2.2740 no .
H52 H57 2.3164 no .
H53 H54 2.3031 no .
H54 H55 2.3259 no .
H55 H56 2.2718 no .
H56 H57 2.3089 no .
F1 H28 3.2300 no 1_655
F1 H31 3.5996 no .
F1 H41 3.0107 no 1_655
F1 H43 2.3065 no 1_655
F1 H45 3.4621 no 1_655
F2 H41 2.9185 no 1_655
F2 H43 2.8900 no 1_655
F3 H15 3.4898 no 1_665
F3 H28 2.8236 no 1_655
F3 H29 2.9355 no 1_655
F3 H43 2.7923 no 1_655
F3 H44 3.3398 no 1_655
F4 H15 2.8794 no 1_665
F5 H14 3.0914 no 1_665
F5 H23 2.8873 no 1_565
F5 H33 2.6898 no .
F5 H39 3.3338 no 1_665
F6 H13 2.7813 no 1_665
F6 H14 2.8732 no 1_665
F6 H27 3.0950 no 1_655
F6 H33 3.2184 no .
F6 H34 3.4737 no .
F6 H39 3.1048 no 1_665
F7 H27 3.1144 no 1_655
F7 H34 2.4252 no .
F7 H35 3.4309 no .
F7 H38 3.1109 no 1_665
F7 H39 2.3066 no 1_665
F7 H48 3.0402 no 1_565
F8 H23 2.5014 no 1_565
F8 H24 2.9711 no 1_565
F8 H33 3.2484 no .
F8 H34 2.7511 no .
F8 H35 3.2578 no .
F8 H48 2.5515 no 1_565
F9 H2 3.2718 no 1_655
F9 H3 2.4509 no .
F9 H12 3.1566 no .
F9 H52 2.6960 no .
F10 H3 2.8073 no .
F10 H4 3.5717 no .
F10 H36 2.7042 no .
F11 H1 2.7213 no 1_655
F11 H2 3.1280 no 1_655
F11 H52 3.4371 no .
F12 H1 3.5601 no 1_655
F12 H2 2.8737 no 1_655
F12 H25 2.4330 no 1_655
F12 H26 3.5918 no 1_655
F12 H34 3.5740 no .
F12 H36 2.9773 no .
F13 H18 2.5308 no 1_656
F13 H19 3.0275 no 1_656
F13 H49 3.5897 no .
F13 H51 3.1992 no .
F15 H49 2.1451 no .
F15 H50 3.0041 no .
F15 H51 2.8352 no .
F16 H18 3.3010 no 1_656
F16 H19 3.2679 no 1_656
F16 H41 3.4699 no 1_656
F16 H42 2.5359 no 1_656
F16 H45 2.5185 no 1_656
F18 H15 3.5284 no 1_665
F18 H31 2.7966 no .
F18 H32 3.0793 no .
F18 H33 2.9933 no .
F19 H18 2.5544 no 1_656
F19 H19 3.5554 no 1_656
F19 H42 2.8364 no 1_656
F19 H49 3.0450 no .
F19 H50 3.0412 no .
F19 H51 3.0379 no .
F20 H19 3.0772 no 1_656
F21 H49 2.5596 no .
F21 H50 3.5781 no .
F21 H51 3.2997 no .
F22 H23 3.5418 no 1_565
F22 H34 3.0548 no .
F22 H38 3.1742 no 1_665
F22 H39 2.6940 no 1_665
F22 H46 3.5641 no 1_565
F22 H48 2.4033 no 1_565
F23 H14 3.3539 no 1_665
F23 H28 2.4817 no 1_655
F23 H29 2.9875 no 1_655
F23 H31 2.5113 no .
F23 H33 3.2941 no .
F23 H43 3.4721 no 1_655
F24 H13 3.3989 no 1_665
F24 H25 3.0418 no 1_655
F24 H27 2.3484 no 1_655
F24 H34 2.5374 no .
F24 H39 2.3507 no 1_665
F25 H14 2.6504 no 1_665
F25 H23 3.4350 no 1_565
F25 H33 2.8847 no .
F25 H39 2.9364 no 1_665
F26 H15 2.9151 no 1_665
F26 H28 3.0712 no 1_655
F26 H29 2.9577 no 1_655
F26 H43 3.3683 no 1_655
F28 H23 2.5440 no 1_565
F28 H24 3.1515 no 1_565
F28 H33 2.7288 no .
F28 H34 3.0013 no .
F28 H48 3.1812 no 1_565
F29 H14 2.7230 no 1_665
F29 H15 2.8123 no 1_665
F29 H28 3.0860 no 1_655
F29 H29 3.0710 no 1_655
F29 H31 2.9172 no .
F29 H33 3.1856 no .
F32 H13 3.4350 no 1_665
F32 H25 3.1980 no 1_655
F32 H27 2.9479 no 1_655
F32 H33 3.5781 no .
F32 H34 2.6092 no .
F32 H39 3.5528 no 1_665
O1 H56 3.0328 no .
O1 H57 2.5152 no .
O2 H56 3.3103 no .
N1 H13 2.7937 no 1_565
N1 H24 3.4355 no 1_565
N2 H13 3.0651 no 1_565
N2 H24 3.5679 no 1_565
N3 H24 3.2768 no 1_565
N4 H24 3.4174 no 1_565
N7 H8 3.4408 no .
N8 H7 3.4188 no .
N8 H8 2.9272 no .
N9 H56 3.0179 no .
N9 H57 3.3562 no .
C2 H52 3.0893 no 1_455
C4 H53 3.5323 no 1_455
C7 H46 3.3182 no .
C8 H46 2.8511 no .
C9 H46 3.4471 no .
C10 H38 3.0708 no 1_655
C11 H38 2.9283 no 1_655
C19 H13 2.8938 no 1_565
C20 H13 3.5869 no 1_565
C21 H13 3.2804 no 1_565
C23 H23 3.3591 no 1_565
C23 H24 3.4461 no 1_565
C24 H23 3.2000 no 1_565
C26 H25 3.5513 no 1_655
C27 H29 3.1776 no 1_545
C28 H29 2.8400 no 1_545
C29 H29 2.9659 no 1_545
C42 H29 3.3871 no 1_545
C43 H32 3.4604 no 1_545
C43 H33 3.3643 no 1_545
C44 H29 3.5506 no 1_545
C45 H9 3.4682 no 1_455
C46 H10 3.5119 no 1_455
C51 H7 3.1366 no .
C51 H8 3.1708 no .
C52 H7 3.3193 no .
C53 H2 3.2843 no 1_655
C59 H56 3.5248 no .
C62 H16 3.5044 no 1_666
C63 H16 3.4700 no 1_666
C63 H17 3.2013 no 1_666
C68 H16 3.4219 no 1_666
C69 H17 3.0783 no 1_666
B1 H15 3.5084 no 1_665
B1 H28 3.3565 no 1_655
B1 H31 3.5849 no .
B1 H43 3.2874 no 1_655
B2 H23 3.3232 no 1_565
B2 H33 3.2654 no .
B2 H34 2.9894 no .
B2 H39 2.9914 no 1_665
B2 H48 3.3189 no 1_565
B3 H2 3.3033 no 1_655
B3 H3 3.1649 no .
B3 H36 3.3667 no .
B3 H52 3.5606 no .
B4 H18 3.4039 no 1_656
B4 H19 3.5221 no 1_656
B4 H42 3.4661 no 1_656
B4 H49 3.3973 no .
H1 F11 2.7213 no 1_455
H1 F12 3.5601 no 1_455
H2 F9 3.2718 no 1_455
H2 F11 3.1280 no 1_455
H2 F12 2.8737 no 1_455
H2 C53 3.2843 no 1_455
H2 B3 3.3033 no 1_455
H2 H52 2.4857 no 1_455
H3 F9 2.4509 no .
H3 F10 2.8073 no .
H3 B3 3.1649 no .
H4 F10 3.5717 no .
H5 H52 3.5195 no 1_455
H5 H53 3.0848 no 1_455
H6 H46 3.5380 no .
H7 N8 3.4188 no .
H7 C51 3.1366 no .
H7 C52 3.3193 no .
H7 H46 2.6540 no .
H8 N7 3.4408 no .
H8 N8 2.9272 no .
H8 C51 3.1708 no .
H9 C45 3.4682 no 1_655
H9 H38 2.9378 no 1_655
H10 C46 3.5119 no 1_655
H10 H38 2.6759 no 1_655
H12 F9 3.1566 no .
H13 F6 2.7813 no 1_445
H13 F24 3.3989 no 1_445
H13 F32 3.4350 no 1_445
H13 N1 2.7937 no 1_545
H13 N2 3.0651 no 1_545
H13 C19 2.8938 no 1_545
H13 C20 3.5869 no 1_545
H13 C21 3.2804 no 1_545
H13 H27 3.1782 no 1_545
H14 F5 3.0914 no 1_445
H14 F6 2.8732 no 1_445
H14 F23 3.3539 no 1_445
H14 F25 2.6504 no 1_445
H14 F29 2.7230 no 1_445
H14 H29 3.1154 no 1_545
H15 F3 3.4898 no 1_445
H15 F4 2.8794 no 1_445
H15 F18 3.5284 no 1_445
H15 F26 2.9151 no 1_445
H15 F29 2.8123 no 1_445
H15 B1 3.5084 no 1_445
H16 C62 3.5044 no 1_444
H16 C63 3.4700 no 1_444
H16 C68 3.4219 no 1_444
H17 C63 3.2013 no 1_444
H17 C69 3.0783 no 1_444
H18 F13 2.5308 no 1_454
H18 F16 3.3010 no 1_454
H18 F19 2.5544 no 1_454
H18 B4 3.4039 no 1_454
H19 F13 3.0275 no 1_454
H19 F16 3.2679 no 1_454
H19 F19 3.5554 no 1_454
H19 F20 3.0772 no 1_454
H19 B4 3.5221 no 1_454
H23 F5 2.8873 no 1_545
H23 F8 2.5014 no 1_545
H23 F22 3.5418 no 1_545
H23 F25 3.4350 no 1_545
H23 F28 2.5440 no 1_545
H23 C23 3.3591 no 1_545
H23 C24 3.2000 no 1_545
H23 B2 3.3232 no 1_545
H23 H32 3.1590 no 1_545
H23 H33 2.6851 no 1_545
H24 F8 2.9711 no 1_545
H24 F28 3.1515 no 1_545
H24 N1 3.4355 no 1_545
H24 N2 3.5679 no 1_545
H24 N3 3.2768 no 1_545
H24 N4 3.4174 no 1_545
H24 C23 3.4461 no 1_545
H25 F12 2.4330 no 1_455
H25 F24 3.0418 no 1_455
H25 F32 3.1980 no 1_455
H25 C26 3.5513 no 1_455
H25 H34 2.9247 no 1_455
H25 H36 3.3544 no 1_455
H26 F12 3.5918 no 1_455
H27 F6 3.0950 no 1_455
H27 F7 3.1144 no 1_455
H27 F24 2.3484 no 1_455
H27 F32 2.9479 no 1_455
H27 H13 3.1782 no 1_565
H27 H34 3.4350 no 1_455
H27 H37 3.5947 no 1_565
H27 H39 2.8707 no 1_565
H28 F1 3.2300 no 1_455
H28 F3 2.8236 no 1_455
H28 F23 2.4817 no 1_455
H28 F26 3.0712 no 1_455
H28 F29 3.0860 no 1_455
H28 B1 3.3565 no 1_455
H28 H43 3.0195 no .
H28 H44 3.4327 no .
H29 F3 2.9355 no 1_455
H29 F23 2.9875 no 1_455
H29 F26 2.9577 no 1_455
H29 F29 3.0710 no 1_455
H29 C27 3.1776 no 1_565
H29 C28 2.8400 no 1_565
H29 C29 2.9659 no 1_565
H29 C42 3.3871 no 1_565
H29 C44 3.5506 no 1_565
H29 H14 3.1154 no 1_565
H31 F1 3.5996 no .
H31 F18 2.7966 no .
H31 F23 2.5113 no .
H31 F29 2.9172 no .
H31 B1 3.5849 no .
H32 F18 3.0793 no .
H32 C43 3.4604 no 1_565
H32 H23 3.1590 no 1_565
H33 F5 2.6898 no .
H33 F6 3.2184 no .
H33 F8 3.2484 no .
H33 F18 2.9933 no .
H33 F23 3.2941 no .
H33 F25 2.8847 no .
H33 F28 2.7288 no .
H33 F29 3.1856 no .
H33 F32 3.5781 no .
H33 C43 3.3643 no 1_565
H33 B2 3.2654 no .
H33 H23 2.6851 no 1_565
H34 F6 3.4737 no .
H34 F7 2.4252 no .
H34 F8 2.7511 no .
H34 F12 3.5740 no .
H34 F22 3.0548 no .
H34 F24 2.5374 no .
H34 F28 3.0013 no .
H34 F32 2.6092 no .
H34 B2 2.9894 no .
H34 H25 2.9247 no 1_655
H34 H27 3.4350 no 1_655
H35 F7 3.4309 no .
H35 F8 3.2578 no .
H35 H48 3.2201 no 1_565
H36 F10 2.7042 no .
H36 F12 2.9773 no .
H36 B3 3.3667 no .
H36 H25 3.3544 no 1_655
H37 H27 3.5947 no 1_545
H38 F7 3.1109 no 1_445
H38 F22 3.1742 no 1_445
H38 C10 3.0708 no 1_455
H38 C11 2.9283 no 1_455
H38 H9 2.9378 no 1_455
H38 H10 2.6759 no 1_455
H39 F5 3.3338 no 1_445
H39 F6 3.1048 no 1_445
H39 F7 2.3066 no 1_445
H39 F22 2.6940 no 1_445
H39 F24 2.3507 no 1_445
H39 F25 2.9364 no 1_445
H39 F32 3.5528 no 1_445
H39 B2 2.9914 no 1_445
H39 H27 2.8707 no 1_545
H41 F1 3.0107 no 1_455
H41 F2 2.9185 no 1_455
H41 F16 3.4699 no 1_454
H42 F16 2.5359 no 1_454
H42 F19 2.8364 no 1_454
H42 B4 3.4661 no 1_454
H43 F1 2.3065 no 1_455
H43 F2 2.8900 no 1_455
H43 F3 2.7923 no 1_455
H43 F23 3.4721 no 1_455
H43 F26 3.3683 no 1_455
H43 B1 3.2874 no 1_455
H43 H28 3.0195 no .
H44 F3 3.3398 no 1_455
H44 H28 3.4327 no .
H45 F1 3.4621 no 1_455
H45 F16 2.5185 no 1_454
H46 F22 3.5641 no 1_545
H46 C7 3.3182 no .
H46 C8 2.8511 no .
H46 C9 3.4471 no .
H46 H6 3.5380 no .
H46 H7 2.6540 no .
H48 F7 3.0402 no 1_545
H48 F8 2.5515 no 1_545
H48 F22 2.4033 no 1_545
H48 F28 3.1812 no 1_545
H48 B2 3.3189 no 1_545
H48 H35 3.2201 no 1_545
H49 F13 3.5897 no .
H49 F15 2.1451 no .
H49 F19 3.0450 no .
H49 F21 2.5596 no .
H49 B4 3.3973 no .
H50 F15 3.0041 no .
H50 F19 3.0412 no .
H50 F21 3.5781 no .
H51 F13 3.1992 no .
H51 F15 2.8352 no .
H51 F19 3.0379 no .
H51 F21 3.2997 no .
H51 H56 3.0643 no .
H52 F9 2.6960 no .
H52 F11 3.4371 no .
H52 C2 3.0893 no 1_655
H52 B3 3.5606 no .
H52 H2 2.4857 no 1_655
H52 H5 3.5195 no 1_655
H53 C4 3.5323 no 1_655
H53 H5 3.0848 no 1_655
H56 O1 3.0328 no .
H56 O2 3.3103 no .
H56 N9 3.0179 no .
H56 C59 3.5248 no .
H56 H51 3.0643 no .
H57 O1 2.5152 no .
H57 N9 3.3562 no .

loop_
_geom_torsion_atom_site_label_1
_geom_torsion_atom_site_label_2
_geom_torsion_atom_site_label_3
_geom_torsion_atom_site_label_4
_geom_torsion
_geom_torsion_publ_flag
N1 Pd1 C4 C3 -36.6(7) no
N1 Pd1 C4 C5 -152.1(5) no
N1 Pd1 C5 C4 37.3(7) no
N1 Pd1 C5 C6 167.7(4) no
N1 Pd1 C5 C14 -76.6(7) no
N2 Pd1 C5 C4 -167.3(4) no
N2 Pd1 C5 C6 -36.9(7) no
N2 Pd1 C5 C14 78.8(8) no
N2 Pd1 C6 C5 151.8(5) no
N2 Pd1 C6 C7 36.3(7) no
C4 Pd1 C5 C6 130.4(8) no
C4 Pd1 C5 C14 -113.9(10) no
C5 Pd1 C4 C3 115.5(10) no
C4 Pd1 C6 C5 -30.5(4) no
C4 Pd1 C6 C7 -146.0(8) no
C6 Pd1 C4 C3 145.9(7) no
C6 Pd1 C4 C5 30.4(4) no
C5 Pd1 C6 C7 -115.5(10) no
C6 Pd1 C5 C4 -130.4(8) no
C6 Pd1 C5 C14 115.7(9) no
N3 Pd2 C13 C12 -36.0(7) no
N3 Pd2 C13 C14 -152.1(5) no
N3 Pd2 C14 C5 -74.4(7) no
N3 Pd2 C14 C13 38.4(7) no
N3 Pd2 C14 C15 169.5(4) no
N4 Pd2 C14 C5 87.5(7) no
N4 Pd2 C14 C13 -159.6(4) no
N4 Pd2 C14 C15 -28.5(7) no
N4 Pd2 C15 C14 159.5(4) no
N4 Pd2 C15 C16 45.7(8) no
C13 Pd2 C14 C5 -112.8(9) no
C13 Pd2 C14 C15 131.1(8) no
C14 Pd2 C13 C12 116.1(10) no
C13 Pd2 C15 C14 -30.3(4) no
C13 Pd2 C15 C16 -144.1(9) no
C15 Pd2 C13 C12 146.0(8) no
C15 Pd2 C13 C14 29.9(4) no
C14 Pd2 C15 C16 -113.8(10) no
C15 Pd2 C14 C5 116.0(8) no
C15 Pd2 C14 C13 -131.1(8) no
N5 Pd3 C30 C29 -35.6(7) no
N5 Pd3 C30 C31 -148.8(5) no
N5 Pd3 C31 C30 41.8(7) no
N5 Pd3 C31 C32 170.6(4) no
N5 Pd3 C31 C40 -74.7(8) no
N6 Pd3 C31 C30 -166.6(5) no
N6 Pd3 C31 C32 -37.8(7) no
N6 Pd3 C31 C40 76.9(7) no
N6 Pd3 C32 C31 150.9(5) no
N6 Pd3 C32 C33 36.0(7) no
C30 Pd3 C31 C32 128.8(9) no
C30 Pd3 C31 C40 -116.5(9) no
C31 Pd3 C30 C29 113.2(10) no
C30 Pd3 C32 C31 -31.5(5) no
C30 Pd3 C32 C33 -146.5(8) no
C32 Pd3 C30 C29 144.9(8) no
C32 Pd3 C30 C31 31.7(4) no
C31 Pd3 C32 C33 -114.9(10) no
C32 Pd3 C31 C30 -128.8(8) no
C32 Pd3 C31 C40 114.6(9) no
N7 Pd4 C39 C38 -35.0(7) no
N7 Pd4 C39 C40 -149.3(4) no
N7 Pd4 C40 C31 -73.5(7) no
N7 Pd4 C40 C39 40.9(6) no
N7 Pd4 C40 C41 172.4(4) no
N8 Pd4 C40 C31 80.3(7) no
N8 Pd4 C40 C39 -165.2(4) no
N8 Pd4 C40 C41 -33.7(6) no
N8 Pd4 C41 C40 153.9(5) no
N8 Pd4 C41 C42 38.6(7) no
C39 Pd4 C40 C31 -114.5(8) no
C39 Pd4 C40 C39 0(3542663) no
C39 Pd4 C40 C41 131.5(7) no
C40 Pd4 C39 C38 114.3(9) no
C39 Pd4 C41 C40 -30.0(4) no
C39 Pd4 C41 C42 -145.3(8) no
C41 Pd4 C39 C38 144.0(8) no
C41 Pd4 C39 C40 29.7(4) no
C40 Pd4 C41 C40 0(3455039) no
C40 Pd4 C41 C42 -115.3(10) no
C41 Pd4 C40 C31 114.0(8) no
C41 Pd4 C40 C39 -131.5(7) no
F17 F4 F18 F29 123(2) no
F17 F4 F18 B1 61(2) no
F18 F4 F17 B1 -58(3) no
F17 F4 B1 F1 -55(3) no
F17 F4 B1 F2 -47.1(18) no
F17 F4 B1 F3 86.4(19) no
F17 F4 B1 F18 -115.9(19) no
F17 F4 B1 F23 -160(2) no
F17 F4 B1 F26 97.2(17) no
F17 F4 B1 F29 -179.3(18) no
F18 F4 B1 F1 61(4) no
F18 F4 B1 F2 69(3) no
F18 F4 B1 F3 -158(3) no
F18 F4 B1 F17 116(3) no
F18 F4 B1 F23 -44(3) no
F18 F4 B1 F26 -147(3) no
F18 F4 B1 F29 -63(3) no
B1 F4 F18 F29 62.5(17) no
F24 F6 F25 B2 -45(2) no
F25 F6 F24 F7 29(5) no
F25 F6 F24 F32 131(4) no
F25 F6 F24 B2 40.6(18) no
F24 F6 F32 B2 61(2) no
F32 F6 F24 F7 -103(5) no
F32 F6 F24 B2 -90(4) no
F24 F6 B2 F5 137(3) no
F24 F6 B2 F7 9(3) no
F24 F6 B2 F8 -111(3) no
F24 F6 B2 F22 41(5) no
F24 F6 B2 F25 124(3) no
F24 F6 B2 F28 -124(3) no
F24 F6 B2 F32 -66(3) no
B2 F6 F24 F7 -12(4) no
B2 F6 F24 F32 90(3) no
F25 F6 F32 F24 -71(5) no
F25 F6 F32 B2 -10(4) no
F32 F6 F25 B2 13(5) no
F25 F6 B2 F5 13.1(17) no
F25 F6 B2 F7 -115(3) no
F25 F6 B2 F8 125(3) no
F25 F6 B2 F22 -83(4) no
F25 F6 B2 F24 -124(3) no
F25 F6 B2 F28 112(2) no
F25 F6 B2 F32 170(4) no
F32 F6 B2 F5 -156(4) no
F32 F6 B2 F7 75(4) no
F32 F6 B2 F8 -45(5) no
F32 F6 B2 F22 107(5) no
F32 F6 B2 F24 66(3) no
F32 F6 B2 F25 -170(4) no
F32 F6 B2 F28 -57(4) no
B2 F6 F32 F24 -61.1(16) no
B2 F6 F32 B2 -0(7704778) no
F22 F7 F24 F6 -9(7) no
F22 F7 F24 F32 -64(5) no
F22 F7 F24 B2 -20(4) no
F24 F7 F22 B2 20(4) no
F22 F7 B2 F5 44(3) no
F22 F7 B2 F6 154(3) no
F22 F7 B2 F8 -70(2) no
F22 F7 B2 F24 164(3) no
F22 F7 B2 F25 73(3) no
F22 F7 B2 F28 -85(3) no
F22 F7 B2 F32 -166(3) no
F24 F7 B2 F5 -120(3) no
F24 F7 B2 F6 -10(3) no
F24 F7 B2 F8 125(3) no
F24 F7 B2 F22 -164(3) no
F24 F7 B2 F25 -91(3) no
F24 F7 B2 F28 111(3) no
F24 F7 B2 F32 30(2) no
B2 F7 F24 F6 12(3) no
B2 F7 F24 F32 -44(3) no
F19 F13 F20 B4 -13(2) no
F20 F13 F19 B4 10.7(17) no
F19 F13 B4 F14 -173.3(19) no
F19 F13 B4 F15 -61.3(18) no
F19 F13 B4 F16 65.1(19) no
F19 F13 B4 F20 165.2(19) no
F19 F13 B4 F21 -81.9(19) no
F20 F13 B4 F14 21.4(16) no
F20 F13 B4 F15 133(2) no
F20 F13 B4 F16 -100.2(19) no
F20 F13 B4 F19 -165.2(19) no
F20 F13 B4 F21 113(2) no
F4 F17 B1 F1 151.7(18) no
F4 F17 B1 F2 135.5(17) no
F4 F17 B1 F3 -114.7(18) no
F4 F17 B1 F18 42.8(13) no
F4 F17 B1 F23 61(5) no
F4 F17 B1 F26 -89.2(17) no
F4 F17 B1 F29 1(3) no
F4 F18 F29 F23 -135(3) no
F4 F18 F29 B1 -64(2) no
F4 F18 B1 F1 -148(3) no
F4 F18 B1 F2 -121(3) no
F4 F18 B1 F3 60(7) no
F4 F18 B1 F17 -48(2) no
F4 F18 B1 F23 138(3) no
F4 F18 B1 F26 48(4) no
F4 F18 B1 F29 97(3) no
F29 F18 B1 F1 115(3) no
F29 F18 B1 F2 142(3) no
F29 F18 B1 F3 -37(7) no
F29 F18 B1 F4 -97(3) no
F29 F18 B1 F17 -145(3) no
F29 F18 B1 F23 42(3) no
F29 F18 B1 F26 -49(4) no
B1 F18 F29 F23 -71(3) no
F13 F19 B4 F14 16(5) no
F13 F19 B4 F15 119.9(14) no
F13 F19 B4 F16 -125.5(13) no
F13 F19 B4 F20 -18(3) no
F13 F19 B4 F21 121.2(13) no
F13 F20 B4 F14 -143(3) no
F13 F20 B4 F15 -96(3) no
F13 F20 B4 F16 113.4(12) no
F13 F20 B4 F19 14.4(18) no
F13 F20 B4 F21 -119.5(16) no
F7 F22 B2 F5 -145(3) no
F7 F22 B2 F6 -46(4) no
F7 F22 B2 F8 111(2) no
F7 F22 B2 F24 -12(2) no
F7 F22 B2 F25 -121(3) no
F7 F22 B2 F28 117(3) no
F7 F22 B2 F32 21(4) no
F29 F23 B1 F1 -175(3) no
F29 F23 B1 F2 -150(3) no
F29 F23 B1 F3 96(3) no
F29 F23 B1 F4 -28(3) no
F29 F23 B1 F17 -80(6) no
F29 F23 B1 F18 -61(3) no
F29 F23 B1 F26 70(3) no
B1 F23 F29 F18 54.8(17) no
F6 F24 F32 B2 -69(3) no
F6 F24 B2 F5 -67(4) no
F6 F24 B2 F7 -169(3) no
F6 F24 B2 F8 117(3) no
F6 F24 B2 F22 -158(3) no
F6 F24 B2 F25 -57(3) no
F6 F24 B2 F28 84(3) no
F6 F24 B2 F32 49(3) no
F7 F24 F32 F6 110(4) no
F7 F24 F32 B2 41(3) no
F7 F24 B2 F5 102(3) no
F7 F24 B2 F6 169(3) no
F7 F24 B2 F8 -74(3) no
F7 F24 B2 F22 10.6(18) no
F7 F24 B2 F25 112(2) no
F7 F24 B2 F28 -107(3) no
F7 F24 B2 F32 -142(3) no
F32 F24 B2 F5 -116(3) no
F32 F24 B2 F6 -49.4(17) no
F32 F24 B2 F7 142(3) no
F32 F24 B2 F8 67(3) no
F32 F24 B2 F22 152(2) no
F32 F24 B2 F25 -106(2) no
F32 F24 B2 F28 35(3) no
B2 F24 F32 F6 68.7(18) no
B2 F24 F32 B2 0(6787211) no
F6 F25 B2 F5 -148(4) no
F6 F25 B2 F7 104(3) no
F6 F25 B2 F8 -124(3) no
F6 F25 B2 F22 145(3) no
F6 F25 B2 F24 49(3) no
F6 F25 B2 F28 -97(3) no
F6 F25 B2 F32 -7(3) no
F18 F29 B1 F1 -96(3) no
F18 F29 B1 F2 -59(4) no
F18 F29 B1 F3 166(3) no
F18 F29 B1 F4 50(3) no
F18 F29 B1 F17 50(4) no
F18 F29 B1 F23 -103(4) no
F18 F29 B1 F26 146(3) no
F23 F29 B1 F1 6(4) no
F23 F29 B1 F2 44(4) no
F23 F29 B1 F3 -91(3) no
F23 F29 B1 F4 153(3) no
F23 F29 B1 F17 152(3) no
F23 F29 B1 F18 103(3) no
F23 F29 B1 F26 -112(3) no
F6 F32 B2 F5 32(5) no
F6 F32 B2 F7 -114(4) no
F6 F32 B2 F8 146(4) no
F6 F32 B2 F22 -128(4) no
F6 F32 B2 F24 -85(4) no
F6 F32 B2 F25 11(4) no
F6 F32 B2 F28 124(4) no
F24 F32 B2 F5 117(3) no
F24 F32 B2 F6 85(3) no
F24 F32 B2 F7 -29.0(19) no
F24 F32 B2 F8 -129(2) no
F24 F32 B2 F22 -43(3) no
F24 F32 B2 F24 0(5749625) no
F24 F32 B2 F25 96(3) no
F24 F32 B2 F28 -152(2) no
C2 C1 C18 C17 0.8(15) no
C18 C1 C2 C3 -0.2(15) no
C1 C2 C3 C4 177.3(9) no
C1 C2 C3 C16 -1.0(15) no
C2 C3 C4 Pd1 98.8(10) no
C2 C3 C4 C5 -178.0(8) no
C2 C3 C16 C15 -178.2(8) no
C2 C3 C16 C17 1.6(14) no
C4 C3 C16 C15 3.5(14) no
C4 C3 C16 C17 -176.7(8) no
C16 C3 C4 Pd1 -82.8(10) no
C16 C3 C4 C5 0.3(13) no
Pd1 C4 C5 C6 -54.8(7) no
Pd1 C4 C5 C14 108.9(8) no
C3 C4 C5 Pd1 -111.5(9) no
C3 C4 C5 C6 -166.3(8) no
C3 C4 C5 C14 -2.6(14) no
Pd1 C5 C6 C7 110.5(8) no
Pd1 C5 C14 Pd2 -1.0(9) no
Pd1 C5 C14 C13 -82.9(9) no
Pd1 C5 C14 C15 82.5(10) no
C4 C5 C6 Pd1 54.8(9) no
C4 C5 C6 C7 165.3(8) no
C4 C5 C14 Pd2 -82.3(10) no
C4 C5 C14 C13 -164.2(8) no
C4 C5 C14 C15 1.2(14) no
C6 C5 C14 Pd2 81.1(11) no
C6 C5 C14 C13 -0.9(14) no
C6 C5 C14 C15 164.5(8) no
C14 C5 C6 Pd1 -108.7(10) no
C14 C5 C6 C7 1.8(14) no
Pd1 C6 C7 C8 -96.0(10) no
Pd1 C6 C7 C12 80.8(10) no
C5 C6 C7 C8 -178.6(8) no
C5 C6 C7 C12 -1.8(14) no
C6 C7 C8 C9 176.8(8) no
C6 C7 C12 C11 -178.1(8) no
C6 C7 C12 C13 0.9(13) no
C8 C7 C12 C11 -1.2(14) no
C8 C7 C12 C13 177.8(8) no
C12 C7 C8 C9 -0.1(14) no
C7 C8 C9 C10 1.9(16) no
C8 C9 C10 C11 -2.3(17) no
C9 C10 C11 C12 1.0(17) no
C10 C11 C12 C7 0.8(15) no
C10 C11 C12 C13 -178.2(9) no
C7 C12 C13 Pd2 -81.9(11) no
C7 C12 C13 C14 0.0(14) no
C11 C12 C13 Pd2 97.1(10) no
C11 C12 C13 C14 179.0(9) no
Pd2 C13 C14 C5 110.1(8) no
Pd2 C13 C14 C15 -55.5(7) no
C12 C13 C14 Pd2 -110.1(9) no
C12 C13 C14 C5 -0.1(14) no
C12 C13 C14 C15 -165.6(8) no
Pd2 C14 C15 C16 112.3(8) no
C5 C14 C15 Pd2 -109.8(9) no
C5 C14 C15 C16 2.4(14) no
C13 C14 C15 Pd2 55.3(9) no
C13 C14 C15 C16 167.6(8) no
Pd2 C15 C16 C3 77.3(11) no
Pd2 C15 C16 C17 -102.6(9) no
C14 C15 C16 C3 -4.9(14) no
C14 C15 C16 C17 175.3(8) no
C3 C16 C17 C18 -1.0(15) no
C15 C16 C17 C18 178.8(9) no
C16 C17 C18 C1 -0.1(16) no
C28 C27 C44 C43 2.6(18) no
C44 C27 C28 C29 -4.5(18) no
C27 C28 C29 C30 -177.2(10) no
C27 C28 C29 C42 2.5(15) no
C28 C29 C30 Pd3 97.8(10) no
C28 C29 C30 C31 176.4(8) no
C28 C29 C42 C41 -176.8(9) no
C28 C29 C42 C43 1.4(14) no
C30 C29 C42 C41 2.9(14) no
C30 C29 C42 C43 -178.9(8) no
C42 C29 C30 Pd3 -81.9(10) no
C42 C29 C30 C31 -3.3(13) no
Pd3 C30 C31 C32 -57.1(7) no
Pd3 C30 C31 C40 108.4(8) no
C29 C30 C31 Pd3 -106.7(9) no
C29 C30 C31 C32 -163.8(8) no
C29 C30 C31 C40 1.7(13) no
Pd3 C31 C32 C33 109.1(8) no
Pd3 C31 C40 Pd4 0.5(9) no
Pd3 C31 C40 C39 -81.7(8) no
Pd3 C31 C40 C41 83.3(9) no
C30 C31 C32 Pd3 57.1(8) no
C30 C31 C32 C33 166.1(8) no
C30 C31 C40 Pd4 -82.4(10) no
C30 C31 C40 C39 -164.6(8) no
C30 C31 C40 C41 0.4(13) no
C32 C31 C40 Pd4 82.9(10) no
C32 C31 C40 C39 0.7(12) no
C32 C31 C40 C41 165.7(8) no
C40 C31 C32 Pd3 -108.6(9) no
C40 C31 C32 C33 0.4(13) no
Pd3 C32 C33 C34 -98.8(9) no
Pd3 C32 C33 C38 79.9(9) no
C31 C32 C33 C34 -179.1(8) no
C31 C32 C33 C38 -0.3(13) no
C32 C33 C34 C35 178.7(8) no
C32 C33 C38 C37 -179.3(8) no
C32 C33 C38 C39 -0.9(13) no
C34 C33 C38 C37 -0.5(13) no
C34 C33 C38 C39 177.9(8) no
C38 C33 C34 C35 -0.1(14) no
C33 C34 C35 C36 1.4(15) no
C34 C35 C36 C37 -2.1(15) no
C35 C36 C37 C38 1.5(14) no
C36 C37 C38 C33 -0.2(13) no
C36 C37 C38 C39 -178.7(8) no
C33 C38 C39 Pd4 -79.3(11) no
C33 C38 C39 C40 2.0(13) no
C37 C38 C39 Pd4 99.2(9) no
C37 C38 C39 C40 -179.6(7) no
Pd4 C39 C40 Pd4 0(3796621) no
Pd4 C39 C40 C31 108.6(7) no
Pd4 C39 C40 C41 -56.1(7) no
C38 C39 C40 Pd4 -110.4(8) no
C38 C39 C40 C31 -1.8(12) no
C38 C39 C40 C41 -166.5(7) no
Pd4 C40 C41 Pd4 0(3650331) no
Pd4 C40 C41 C42 108.2(8) no
C31 C40 C41 Pd4 -109.0(8) no
C31 C40 C41 C42 -0.9(13) no
C39 C40 C41 Pd4 55.8(8) no
C39 C40 C41 C42 163.9(8) no
Pd4 C41 C42 C29 79.5(10) no
Pd4 C41 C42 C43 -98.6(9) no
C40 C41 C42 C29 -0.8(14) no
C40 C41 C42 C43 -178.9(8) no
C29 C42 C43 C44 -3.3(15) no
C41 C42 C43 C44 174.9(8) no
C42 C43 C44 C27 1.4(16) no
C54 C53 C58 C57 -3(2) no
C58 C53 C54 C55 3(3) no
C53 C54 C55 C56 -2(2) no
C54 C55 C56 C57 0(2) no
C55 C56 C57 C58 0(3) no
C56 C57 C58 C53 1(3) no
C61 C60 C65 C64 0(3) no
C61 C60 C65 C70 4(4) no
C65 C60 C61 C62 -1(3) no
C61 C60 C67 C66 -177(5) no
C61 C60 C67 C68 168(10) no
C67 C60 C61 C62 -6(5) no
C65 C60 C67 C66 7.0(12) no
C65 C60 C67 C68 -7(7) no
C67 C60 C65 C64 3(3) no
C67 C60 C65 C70 6(4) no
C60 C61 C62 C63 2(3) no
C60 C61 C62 C67 5.4(13) no
C61 C62 C63 C64 -1(3) no
C61 C62 C67 C66 -175(9) no
C61 C62 C67 C68 -179(4) no
C63 C62 C67 C66 2(6) no
C63 C62 C67 C68 -2.2(11) no
C67 C62 C63 C64 -3(3) no
C62 C63 C64 C65 0(3) no
C62 C63 C64 C66 4(3) no
C62 C63 C64 C69 -174(3) no
C62 C63 C64 C71 5(5) no
C63 C64 C65 C60 -0(4) no
C63 C64 C65 C70 -175(5) no
C63 C64 C66 C67 -2.0(19) no
C63 C64 C66 C71 179.2(19) no
C63 C64 C69 C68 1(3) no
C63 C64 C69 C70 180(4) no
C63 C64 C71 C66 -1(7) no
C63 C64 C71 C70 -179(7) no
C65 C64 C66 C67 171(5) no
C65 C64 C66 C71 -7(3) no
C66 C64 C65 C60 -8(3) no
C66 C64 C65 C70 178(4) no
C65 C64 C69 C68 -7(7) no
C65 C64 C69 C70 171(7) no
C69 C64 C65 C60 5(7) no
C69 C64 C65 C70 -170(8) no
C65 C64 C71 C66 7(4) no
C65 C64 C71 C70 -170(7) no
C71 C64 C65 C60 -175(7) no
C71 C64 C65 C70 11(7) no
C66 C64 C69 C68 -1(4) no
C66 C64 C69 C70 177(5) no
C69 C64 C66 C67 -1(4) no
C69 C64 C66 C71 -180(4) no
C66 C64 C71 C70 -177(4) no
C71 C64 C66 C67 179(4) no
C60 C65 C70 C69 -4(5) no
C64 C65 C70 C69 4(3) no
C64 C66 C67 C60 -170(4) no
C64 C66 C67 C62 0(7) no
C64 C66 C67 C68 2(3) no
C64 C66 C71 C70 1.4(16) no
C67 C66 C71 C64 -2(6) no
C67 C66 C71 C70 -0(8) no
C71 C66 C67 C60 -168(7) no
C71 C66 C67 C62 1(10) no
C71 C66 C67 C68 4(7) no
C60 C67 C68 C69 5(8) no
C62 C67 C68 C69 174(4) no
C66 C67 C68 C69 -4(4) no
C67 C68 C69 C64 3(4) no
C67 C68 C69 C70 1(5) no
C64 C69 C70 C65 -4(3) no
C64 C69 C70 C71 -1(3) no
C68 C69 C70 C65 -1(6) no
C68 C69 C70 C71 2(7) no
C69 C70 C71 C64 1(3) no
C69 C70 C71 C66 -2(6) no
